data_2230563
loop_
_publ_author_name
'Ng, Seik Weng'

_publ_section_title
;
 Triclinic modification of tetrakis(triethylammonium)
 dihydrogenodecavanadate(V)
;
_journal_coeditor_code ZS2113
_journal_issue 6
_journal_name_full 'Acta Crystallographica Section E'
_journal_page_first m811
_journal_page_last m812
_journal_paper_doi 10.1107/S1600536811019696
_journal_volume 67
_journal_year 2011
_chemical_formula_iupac '(C6 H16 N)4 [H2 V10 O28]'
_chemical_formula_moiety '4(C6 H16 N +), H2 O28 V10 4-'
_chemical_formula_sum 'C24 H66 N4 O28 V10'
_chemical_formula_weight 1368.21
_chemical_name_systematic
;
tetrakis(triethylammonium) dihydrogenodecavanadate(V)
;
_space_group_IT_number 2
_symmetry_cell_setting triclinic
_symmetry_space_group_name_Hall '-P 1'
_symmetry_space_group_name_H-M 'P -1'
_atom_sites_solution_hydrogens geom
_atom_sites_solution_primary direct
_atom_sites_solution_secondary difmap
_audit_creation_method SHELXL-97
_cell_angle_alpha 62.669(3)
_cell_angle_beta 86.263(3)
_cell_angle_gamma 76.979(3)
_cell_formula_units_Z 4
_cell_length_a 13.1735(4)
_cell_length_b 20.0061(7)
_cell_length_c 20.2427(7)
_cell_measurement_reflns_used 9283
_cell_measurement_temperature 100(2)
_cell_measurement_theta_max 29.3491
_cell_measurement_theta_min 2.2627
_cell_volume 4613.0(3)
_computing_cell_refinement 'CrysAlis PRO (Agilent, 2010)'
_computing_data_collection 'CrysAlis PRO (Agilent, 2010)'
_computing_data_reduction 'CrysAlis PRO (Agilent, 2010)'
_computing_molecular_graphics 'X-SEED (Barbour, 2001)'
_computing_publication_material 'publCIF (Westrip, 2010)'
_computing_structure_refinement 'SHELXL97 (Sheldrick, 2008)'
_computing_structure_solution 'SHELXS97 (Sheldrick, 2008)'
_diffrn_ambient_temperature 100(2)
_diffrn_detector_area_resol_mean 10.4041
_diffrn_measured_fraction_theta_full 0.966
_diffrn_measured_fraction_theta_max 0.966
_diffrn_measurement_device_type 'Agilent SuperNova Dual diffractometer with an Atlas detector'
_diffrn_measurement_method \w
_diffrn_radiation_monochromator Mirror
_diffrn_radiation_source 'SuperNova (Mo) X-ray Source'
_diffrn_radiation_type MoK\a
_diffrn_radiation_wavelength 0.71073
_diffrn_reflns_av_R_equivalents 0.0409
_diffrn_reflns_av_sigmaI/netI 0.0696
_diffrn_reflns_limit_h_max 15
_diffrn_reflns_limit_h_min -17
_diffrn_reflns_limit_k_max 25
_diffrn_reflns_limit_k_min -25
_diffrn_reflns_limit_l_max 20
_diffrn_reflns_limit_l_min -25
_diffrn_reflns_number 38533
_diffrn_reflns_theta_full 27.50
_diffrn_reflns_theta_max 27.50
_diffrn_reflns_theta_min 2.27
_diffrn_standards_number 0
_exptl_absorpt_coefficient_mu 2.021
_exptl_absorpt_correction_T_max 0.8235
_exptl_absorpt_correction_T_min 0.6880
_exptl_absorpt_correction_type multi-scan
_exptl_absorpt_process_details '(CrysAlis PRO; Agilent, 2010)'
_exptl_crystal_colour orange
_exptl_crystal_density_diffrn 1.970
_exptl_crystal_density_method 'not measured'
_exptl_crystal_description block
_exptl_crystal_F_000 2768
_exptl_crystal_size_max 0.20
_exptl_crystal_size_mid 0.15
_exptl_crystal_size_min 0.10
_refine_diff_density_max 1.470
_refine_diff_density_min -0.786
_refine_ls_extinction_method none
_refine_ls_goodness_of_fit_ref 1.035
_refine_ls_hydrogen_treatment constr
_refine_ls_matrix_type full
_refine_ls_number_parameters 1230
_refine_ls_number_reflns 20465
_refine_ls_number_restraints 132
_refine_ls_restrained_S_all 1.085
_refine_ls_R_factor_all 0.0862
_refine_ls_R_factor_gt 0.0494
_refine_ls_shift/su_max 0.001
_refine_ls_shift/su_mean 0.001
_refine_ls_structure_factor_coef Fsqd
_refine_ls_weighting_details 'calc w=1/[\s^2^(Fo^2^)+(0.0374P)^2^+4.3210P] where P=(Fo^2^+2Fc^2^)/3'
_refine_ls_weighting_scheme calc
_refine_ls_wR_factor_gt 0.1062
_refine_ls_wR_factor_ref 0.1334
_reflns_number_gt 13087
_reflns_number_total 20465
_reflns_threshold_expression I>2\s(I)
_cod_data_source_file zs2113.cif
_cod_data_source_block I
_cod_database_code 2230563
_cod_database_fobs_code 2230563

loop_
_symmetry_equiv_pos_as_xyz
'x, y, z'
'-x, -y, -z'

loop_
_atom_site_type_symbol
_atom_site_label
_atom_site_fract_x
_atom_site_fract_y
_atom_site_fract_z
_atom_site_U_iso_or_equiv
_atom_site_adp_type
_atom_site_calc_flag
_atom_site_refinement_flags
_atom_site_occupancy
_atom_site_symmetry_multiplicity
_atom_site_disorder_assembly
_atom_site_disorder_group
V V1 0.77694(5) 0.48056(4) 0.19071(4) 0.01186(15) Uani d . 1 1 . .
V V2 0.64243(5) 0.35842(4) 0.26737(4) 0.00949(15) Uani d . 1 1 . .
V V3 0.49939(5) 0.24453(4) 0.34541(4) 0.01232(15) Uani d . 1 1 . .
V V4 0.30463(5) 0.37271(4) 0.26944(4) 0.01214(15) Uani d . 1 1 . .
V V5 0.43466(5) 0.49681(4) 0.19648(4) 0.00913(15) Uani d . 1 1 . .
V V6 0.57976(5) 0.60703(4) 0.12594(4) 0.01115(15) Uani d . 1 1 . .
V V7 0.62844(5) 0.45585(4) 0.09648(4) 0.00919(15) Uani d . 1 1 . .
V V8 0.48033(5) 0.33937(4) 0.17231(4) 0.00959(15) Uani d . 1 1 . .
V V9 0.60521(5) 0.50398(4) 0.29472(4) 0.01161(15) Uani d . 1 1 . .
V V10 0.45934(5) 0.39236(4) 0.36584(4) 0.01140(15) Uani d . 1 1 . .
V V11 0.71402(5) 0.02601(4) 0.81411(4) 0.01270(15) Uani d . 1 1 . .
V V12 0.84886(5) 0.14660(4) 0.73596(4) 0.00935(15) Uani d . 1 1 . .
V V13 0.99257(5) 0.25928(4) 0.65730(4) 0.01173(15) Uani d . 1 1 . .
V V14 1.18718(5) 0.12853(4) 0.72405(4) 0.01212(15) Uani d . 1 1 . .
V V15 1.05599(5) 0.00684(4) 0.79868(4) 0.00968(15) Uani d . 1 1 . .
V V16 0.91101(5) -0.10410(4) 0.87182(4) 0.01230(15) Uani d . 1 1 . .
V V17 0.87818(5) 0.00486(4) 0.70336(4) 0.01267(15) Uani d . 1 1 . .
V V18 1.02116(5) 0.11650(4) 0.62872(4) 0.01241(15) Uani d . 1 1 . .
V V19 0.87140(5) 0.04489(4) 0.90605(4) 0.00972(15) Uani d . 1 1 . .
V V20 1.02180(5) 0.15933(4) 0.82893(4) 0.00976(15) Uani d . 1 1 . .
O O1 0.9002(2) 0.47302(16) 0.19015(15) 0.0167(6) Uani d . 1 1 . .
O O2 0.7239(2) 0.58138(15) 0.13065(14) 0.0134(6) Uani d . 1 1 . .
O O3 0.5482(2) 0.69759(15) 0.06765(14) 0.0145(6) Uani d . 1 1 . .
O O4 0.4329(2) 0.59004(15) 0.13614(14) 0.0124(6) Uani d . 1 1 . .
O O5 0.3104(2) 0.48724(15) 0.20236(14) 0.0130(6) Uani d . 1 1 . .
O O6 0.1800(2) 0.38170(17) 0.26912(15) 0.0169(6) Uani d . 1 1 . .
O O7 0.3571(2) 0.27151(16) 0.33046(14) 0.0139(6) Uani d . 1 1 . .
O O8 0.5246(2) 0.15373(16) 0.40010(15) 0.0182(7) Uani d . 1 1 . .
O O9 0.6476(2) 0.26382(15) 0.32380(14) 0.0121(6) Uani d . 1 1 . .
O O10 0.7667(2) 0.36935(15) 0.25483(14) 0.0121(6) Uani d . 1 1 . .
O O11 0.5996(2) 0.47965(15) 0.19271(14) 0.0101(6) Uani d . 1 1 . .
O O12 0.4799(2) 0.37827(15) 0.25905(14) 0.0095(6) Uani d . 1 1 . .
O O13 0.7568(2) 0.45384(15) 0.11218(14) 0.0110(6) Uani d . 1 1 . .
O O14 0.3377(2) 0.36151(15) 0.18450(14) 0.0117(6) Uani d . 1 1 . .
O O15 0.5855(2) 0.56775(15) 0.05089(14) 0.0112(6) Uani d . 1 1 . .
H H15 0.5712 0.5961 0.0052 0.017 Uiso calc R 1 1 . .
O O16 0.6266(2) 0.44679(15) 0.02124(14) 0.0125(6) Uani d . 1 1 . .
O O17 0.4674(2) 0.46055(15) 0.11595(14) 0.0093(6) Uani d . 1 1 . .
H H17 0.4272 0.4847 0.0778 0.014 Uiso calc R 1 1 . .
O O18 0.4837(2) 0.32842(15) 0.09755(14) 0.0135(6) Uani d . 1 1 . .
O O19 0.5097(2) 0.24799(15) 0.24725(14) 0.0115(6) Uani d . 1 1 . .
O O20 0.6233(2) 0.35625(15) 0.17384(14) 0.0106(6) Uani d . 1 1 . .
O O21 0.7416(2) 0.49103(16) 0.27595(14) 0.0140(6) Uani d . 1 1 . .
O O22 0.5725(2) 0.60376(15) 0.21513(14) 0.0123(6) Uani d . 1 1 . .
O O23 0.4558(2) 0.49871(15) 0.28460(14) 0.0115(6) Uani d . 1 1 . .
O O24 0.3275(2) 0.39811(16) 0.34592(14) 0.0142(6) Uani d . 1 1 . .
O O25 0.4972(2) 0.28613(15) 0.40824(14) 0.0140(6) Uani d . 1 1 . .
O O26 0.4561(2) 0.40915(16) 0.43642(14) 0.0158(6) Uani d . 1 1 . .
O O27 0.6107(2) 0.39441(15) 0.33944(14) 0.0119(6) Uani d . 1 1 . .
O O28 0.6005(2) 0.51805(16) 0.36690(15) 0.0165(6) Uani d . 1 1 . .
O O29 0.7669(2) -0.07452(15) 0.86913(15) 0.0137(6) Uani d . 1 1 . .
O O30 0.5907(2) 0.03358(16) 0.81715(15) 0.0178(6) Uani d . 1 1 . .
O O31 0.7244(2) 0.13831(15) 0.75029(14) 0.0131(6) Uani d . 1 1 . .
O O32 0.9684(2) 0.35063(16) 0.60587(15) 0.0166(6) Uani d . 1 1 . .
O O33 0.8472(2) 0.24138(15) 0.68300(14) 0.0120(6) Uani d . 1 1 . .
O O34 1.1353(2) 0.23117(15) 0.66626(14) 0.0127(6) Uani d . 1 1 . .
O O35 1.3102(2) 0.12123(16) 0.71899(15) 0.0164(6) Uani d . 1 1 . .
O O36 1.1812(2) 0.01466(15) 0.78935(15) 0.0130(6) Uani d . 1 1 . .
O O37 1.0575(2) -0.08693(15) 0.85708(14) 0.0121(6) Uani d . 1 1 . .
O O38 0.9343(2) -0.19435(16) 0.92642(16) 0.0185(7) Uani d . 1 1 . .
O O39 0.8912(2) 0.02654(15) 0.80575(14) 0.0107(6) Uani d . 1 1 . .
O O40 1.0128(2) 0.12615(15) 0.73946(14) 0.0110(6) Uani d . 1 1 . .
O O41 0.7417(2) 0.01906(16) 0.72553(15) 0.0139(6) Uani d . 1 1 . .
O O42 0.8759(2) -0.00794(17) 0.63138(15) 0.0191(7) Uani d . 1 1 . .
O O43 0.8729(2) 0.11523(15) 0.65973(14) 0.0124(6) Uani d . 1 1 . .
O O44 1.0201(2) 0.10541(16) 0.55509(15) 0.0176(6) Uani d . 1 1 . .
O O45 0.9883(2) 0.22217(16) 0.59116(14) 0.0138(6) Uani d . 1 1 . .
O O46 1.1563(2) 0.10872(16) 0.64621(14) 0.0138(6) Uani d . 1 1 . .
O O47 1.0280(2) 0.00889(15) 0.70875(14) 0.0115(6) Uani d . 1 1 . .
O O48 0.9115(2) -0.09615(16) 0.77991(15) 0.0142(6) Uani d . 1 1 . .
O O49 0.7417(2) 0.04857(15) 0.89374(14) 0.0131(6) Uani d . 1 1 . .
O O50 0.8769(2) 0.14513(15) 0.83057(14) 0.0097(6) Uani d . 1 1 . .
O O51 0.9921(2) 0.25453(15) 0.75635(14) 0.0120(6) Uani d . 1 1 . .
O O52 1.1606(2) 0.13761(15) 0.81181(14) 0.0119(6) Uani d . 1 1 . .
O O53 1.0255(2) 0.16673(15) 0.90495(14) 0.0133(6) Uani d . 1 1 . .
O O54 1.0318(2) 0.03896(15) 0.88213(14) 0.0098(6) Uani d . 1 1 . .
H H54 1.0739 0.0132 0.9191 0.015 Uiso calc R 1 1 . .
O O55 0.8771(2) 0.05317(15) 0.98159(14) 0.0127(6) Uani d . 1 1 . .
O O56 0.9129(2) -0.06647(15) 0.94731(14) 0.0128(6) Uani d . 1 1 . .
H H56 0.9299 -0.0959 0.9925 0.019 Uiso calc R 1 1 . .
N N1 0.3270(3) 0.7559(2) 0.01839(19) 0.0174(8) Uani d . 1 1 . .
H H1 0.3935 0.7366 0.0318 0.021 Uiso calc R 1 1 . .
N N2 0.1601(3) 0.3797(2) 0.10687(18) 0.0172(8) Uani d . 1 1 . .
H H2 0.2182 0.3734 0.1302 0.021 Uiso calc R 1 1 . .
N N3 0.5922(3) -0.01294(19) 0.66663(19) 0.0173(8) Uani d . 1 1 . .
H H3 0.6384 -0.0025 0.6879 0.021 Uiso calc R 1 1 . .
N N4 0.8593(7) 0.1626(4) 0.3509(4) 0.041(2) Uani d PDU 0.627(10) 1 A 1
H H4 0.7948 0.1849 0.3545 0.050 Uiso calc PR 0.627(10) 1 A 1
N N4' 0.8484(12) 0.1702(7) 0.3354(6) 0.041 Uiso d PD 0.373(10) 1 A 2
H H4' 0.7837 0.1889 0.3423 0.050 Uiso calc PR 0.373(10) 1 A 2
N N5 0.6502(3) 0.3714(3) 0.5262(3) 0.0225(12) Uani d PDU 0.776(4) 1 B 1
H H5 0.6243 0.4014 0.4804 0.027 Uiso calc PR 0.776(4) 1 B 1
N N5' 0.6922(10) 0.3397(7) 0.5707(7) 0.022 Uiso d PD 0.224(4) 1 B 2
H H5' 0.7445 0.3164 0.6041 0.027 Uiso calc PR 0.224(4) 1 B 2
N N6 0.9823(3) 0.4006(2) 0.74805(18) 0.0172(8) Uani d . 1 1 . .
H H6 0.9958 0.3547 0.7498 0.021 Uiso calc R 1 1 . .
N N7 1.1956(3) 0.2586(2) 0.5087(2) 0.0247(9) Uani d . 1 1 . .
H H7 1.1641 0.2350 0.5500 0.030 Uiso calc R 1 1 . .
N N8 1.3126(2) 0.16130(15) 0.88166(15) 0.0182(8) Uani d . 1 1 . .
H H8 1.2556 0.1617 0.8610 0.022 Uiso calc R 1 1 . .
C C1 0.2940(2) 0.70526(15) -0.00914(15) 0.0241(11) Uani d R 1 1 . .
H H1A 0.3335 0.7086 -0.0535 0.029 Uiso calc R 1 1 . .
H H1B 0.3119 0.6510 0.0300 0.029 Uiso calc R 1 1 . .
C C2 0.1789(4) 0.7274(3) -0.0292(3) 0.0345(13) Uani d . 1 1 . .
H H2A 0.1617 0.6930 -0.0468 0.052 Uiso calc R 1 1 . .
H H2B 0.1609 0.7808 -0.0686 0.052 Uiso calc R 1 1 . .
H H2C 0.1393 0.7230 0.0148 0.052 Uiso calc R 1 1 . .
C C3 0.3195(4) 0.8377(3) -0.0415(2) 0.0246(11) Uani d . 1 1 . .
H H3A 0.2479 0.8589 -0.0644 0.029 Uiso calc R 1 1 . .
H H3B 0.3319 0.8695 -0.0183 0.029 Uiso calc R 1 1 . .
C C4 0.3959(4) 0.8441(3) -0.1014(3) 0.0301(12) Uani d . 1 1 . .
H H4A 0.3870 0.8982 -0.1387 0.045 Uiso calc R 1 1 . .
H H4B 0.3833 0.8135 -0.1252 0.045 Uiso calc R 1 1 . .
H H4C 0.4671 0.8246 -0.0794 0.045 Uiso calc R 1 1 . .
C C5 0.2721(4) 0.7530(3) 0.0870(2) 0.0255(11) Uani d . 1 1 . .
H H5A 0.2545 0.7019 0.1158 0.031 Uiso calc R 1 1 . .
H H5B 0.2062 0.7927 0.0720 0.031 Uiso calc R 1 1 . .
C C6 0.3388(4) 0.7666(3) 0.1360(3) 0.0313(12) Uani d . 1 1 . .
H H6A 0.3004 0.7646 0.1798 0.047 Uiso calc R 1 1 . .
H H6B 0.3556 0.8174 0.1079 0.047 Uiso calc R 1 1 . .
H H6C 0.4034 0.7267 0.1520 0.047 Uiso calc R 1 1 . .
C C7 0.0947(3) 0.4578(2) 0.0931(2) 0.0198(10) Uani d . 1 1 . .
H H7A 0.0323 0.4697 0.0616 0.024 Uiso calc R 1 1 . .
H H7B 0.0705 0.4556 0.1413 0.024 Uiso calc R 1 1 . .
C C8 0.1528(3) 0.5219(2) 0.0556(2) 0.0207(10) Uani d . 1 1 . .
H H8A 0.1067 0.5709 0.0482 0.031 Uiso calc R 1 1 . .
H H8B 0.1755 0.5253 0.0073 0.031 Uiso calc R 1 1 . .
H H8C 0.2138 0.5111 0.0871 0.031 Uiso calc R 1 1 . .
C C9 0.1908(3) 0.3753(3) 0.0361(2) 0.0190(10) Uani d . 1 1 . .
H H9A 0.2310 0.4151 0.0070 0.023 Uiso calc R 1 1 . .
H H9B 0.1270 0.3869 0.0060 0.023 Uiso calc R 1 1 . .
C C10 0.2556(3) 0.2969(2) 0.0498(2) 0.0224(10) Uani d . 1 1 . .
H H10A 0.2727 0.2968 0.0020 0.034 Uiso calc R 1 1 . .
H H10B 0.2160 0.2573 0.0783 0.034 Uiso calc R 1 1 . .
H H10C 0.3202 0.2860 0.0780 0.034 Uiso calc R 1 1 . .
C C11 0.1067(3) 0.3176(3) 0.1589(2) 0.0201(10) Uani d . 1 1 . .
H H11A 0.0975 0.3206 0.2065 0.024 Uiso calc R 1 1 . .
H H11B 0.1523 0.2668 0.1696 0.024 Uiso calc R 1 1 . .
C C12 0.0020(3) 0.3225(3) 0.1292(3) 0.0255(11) Uani d . 1 1 . .
H H12A -0.0285 0.2805 0.1660 0.038 Uiso calc R 1 1 . .
H H12B 0.0105 0.3181 0.0828 0.038 Uiso calc R 1 1 . .
H H12C -0.0443 0.3722 0.1196 0.038 Uiso calc R 1 1 . .
C C13 0.5780(4) 0.0479(3) 0.5879(3) 0.0344(13) Uani d . 1 1 . .
H H13A 0.5146 0.0466 0.5652 0.041 Uiso calc R 1 1 . .
H H13B 0.6384 0.0370 0.5599 0.041 Uiso calc R 1 1 . .
C C14 0.5679(6) 0.1267(3) 0.5816(3) 0.065(2) Uani d . 1 1 . .
H H14A 0.5576 0.1650 0.5290 0.098 Uiso calc R 1 1 . .
H H14B 0.6315 0.1288 0.6024 0.098 Uiso calc R 1 1 . .
H H14C 0.5079 0.1378 0.6090 0.098 Uiso calc R 1 1 . .
C C15 0.6393(4) -0.0902(3) 0.6706(3) 0.0300(12) Uani d . 1 1 . .
H H15A 0.7041 -0.0872 0.6427 0.036 Uiso calc R 1 1 . .
H H15B 0.5901 -0.1041 0.6466 0.036 Uiso calc R 1 1 . .
C C16 0.6642(4) -0.1526(3) 0.7503(3) 0.0517(17) Uani d . 1 1 . .
H H16A 0.6940 -0.2022 0.7506 0.078 Uiso calc R 1 1 . .
H H16B 0.6002 -0.1559 0.7780 0.078 Uiso calc R 1 1 . .
H H16C 0.7146 -0.1398 0.7738 0.078 Uiso calc R 1 1 . .
C C17 0.4948(4) -0.0111(3) 0.7089(3) 0.0249(11) Uani d . 1 1 . .
H H17A 0.4680 0.0421 0.7023 0.030 Uiso calc R 1 1 . .
H H17B 0.5126 -0.0451 0.7625 0.030 Uiso calc R 1 1 . .
C C18 0.4092(4) -0.0359(3) 0.6859(3) 0.0282(11) Uani d . 1 1 . .
H H18A 0.3484 -0.0327 0.7158 0.042 Uiso calc R 1 1 . .
H H18B 0.4339 -0.0891 0.6939 0.042 Uiso calc R 1 1 . .
H H18C 0.3897 -0.0019 0.6331 0.042 Uiso calc R 1 1 . .
C C19 0.8857(6) 0.0872(4) 0.4179(5) 0.038(3) Uani d PDU 0.627(10) 1 A 1
H H19A 0.9280 0.0911 0.4541 0.046 Uiso calc PR 0.627(10) 1 A 1
H H19B 0.9276 0.0482 0.4039 0.046 Uiso calc PR 0.627(10) 1 A 1
C C19' 0.8708(12) 0.0864(6) 0.3795(7) 0.038 Uiso d PD 0.373(10) 1 A 2
H H19C 0.9462 0.0641 0.3808 0.046 Uiso calc PR 0.373(10) 1 A 2
H H19D 0.8315 0.0630 0.3587 0.046 Uiso calc PR 0.373(10) 1 A 2
C C20 0.7888(7) 0.0626(5) 0.4525(5) 0.044(3) Uani d PDU 0.627(10) 1 A 1
H H20A 0.8066 0.0178 0.5015 0.066 Uiso calc PR 0.627(10) 1 A 1
H H20B 0.7542 0.0487 0.4207 0.066 Uiso calc PR 0.627(10) 1 A 1
H H20C 0.7419 0.1050 0.4583 0.066 Uiso calc PR 0.627(10) 1 A 1
C C20' 0.8358(15) 0.0724(9) 0.4570(6) 0.044 Uiso d PD 0.373(10) 1 A 2
H H20D 0.8511 0.0168 0.4904 0.066 Uiso calc PR 0.373(10) 1 A 2
H H20E 0.7607 0.0934 0.4548 0.066 Uiso calc PR 0.373(10) 1 A 2
H H20F 0.8732 0.0980 0.4756 0.066 Uiso calc PR 0.373(10) 1 A 2
C C21 0.8633(9) 0.1551(7) 0.2837(5) 0.075(4) Uani d PDU 0.627(10) 1 A 1
H H21A 0.8868 0.2003 0.2444 0.090 Uiso calc PR 0.627(10) 1 A 1
H H21B 0.9183 0.1090 0.2917 0.090 Uiso calc PR 0.627(10) 1 A 1
C C21' 0.8587(15) 0.1918(11) 0.2574(7) 0.075 Uiso d PD 0.373(10) 1 A 2
H H21C 0.8605 0.2472 0.2306 0.090 Uiso calc PR 0.373(10) 1 A 2
H H21D 0.9263 0.1623 0.2508 0.090 Uiso calc PR 0.373(10) 1 A 2
C C22 0.7735(9) 0.1488(8) 0.2552(7) 0.080(4) Uani d PDU 0.627(10) 1 A 1
H H22A 0.7938 0.1211 0.2255 0.120 Uiso calc PR 0.627(10) 1 A 1
H H22B 0.7318 0.2005 0.2239 0.120 Uiso calc PR 0.627(10) 1 A 1
H H22C 0.7321 0.1205 0.2965 0.120 Uiso calc PR 0.627(10) 1 A 1
C C22' 0.7774(17) 0.1792(15) 0.2239(11) 0.080 Uiso d PD 0.373(10) 1 A 2
H H22D 0.7818 0.2049 0.1696 0.120 Uiso calc PR 0.373(10) 1 A 2
H H22E 0.7095 0.2004 0.2376 0.120 Uiso calc PR 0.373(10) 1 A 2
H H22F 0.7851 0.1237 0.2414 0.120 Uiso calc PR 0.373(10) 1 A 2
C C23 0.9264(8) 0.2132(5) 0.3466(6) 0.049(3) Uani d PDU 0.627(10) 1 A 1
H H23A 0.9102 0.2271 0.3878 0.059 Uiso calc PR 0.627(10) 1 A 1
H H23B 0.9083 0.2614 0.2994 0.059 Uiso calc PR 0.627(10) 1 A 1
C C23' 0.9174(15) 0.2034(10) 0.3591(11) 0.049 Uiso d PD 0.373(10) 1 A 2
H H23D 0.9125 0.1864 0.4132 0.059 Uiso calc PR 0.373(10) 1 A 2
H H23C 0.8959 0.2603 0.3329 0.059 Uiso calc PR 0.373(10) 1 A 2
C C24 1.0387(8) 0.1828(8) 0.3501(8) 0.035(2) Uani d PDU 0.627(10) 1 A 1
H H24A 1.0751 0.2250 0.3343 0.053 Uiso calc PR 0.627(10) 1 A 1
H H24B 1.0547 0.1586 0.3171 0.053 Uiso calc PR 0.627(10) 1 A 1
H H24C 1.0616 0.1444 0.4013 0.053 Uiso calc PR 0.627(10) 1 A 1
C C24' 1.0264(13) 0.1785(15) 0.3423(15) 0.035 Uiso d PD 0.373(10) 1 A 2
H H24D 1.0718 0.2030 0.3562 0.053 Uiso calc PR 0.373(10) 1 A 2
H H24E 1.0305 0.1938 0.2889 0.053 Uiso calc PR 0.373(10) 1 A 2
H H24F 1.0488 0.1223 0.3705 0.053 Uiso calc PR 0.373(10) 1 A 2
C C25 0.6693(4) 0.2917(3) 0.5363(3) 0.0262(14) Uani d PDU 0.776(4) 1 B 1
H H25A 0.6030 0.2818 0.5264 0.031 Uiso calc PR 0.776(4) 1 B 1
H H25B 0.6920 0.2556 0.5888 0.031 Uiso calc PR 0.776(4) 1 B 1
C C25' 0.7244(14) 0.3481(9) 0.4959(7) 0.026 Uiso d PD 0.224(4) 1 B 2
H H25C 0.7824 0.3755 0.4793 0.031 Uiso calc PR 0.224(4) 1 B 2
H H25D 0.6652 0.3777 0.4589 0.031 Uiso calc PR 0.224(4) 1 B 2
C C26 0.7509(6) 0.2749(4) 0.4863(3) 0.0245(17) Uani d PDU 0.776(4) 1 B 1
H H26A 0.7596 0.2213 0.4958 0.037 Uiso calc PR 0.776(4) 1 B 1
H H26B 0.8174 0.2832 0.4966 0.037 Uiso calc PR 0.776(4) 1 B 1
H H26C 0.7283 0.3095 0.4341 0.037 Uiso calc PR 0.776(4) 1 B 1
C C26' 0.759(3) 0.2677(11) 0.5042(13) 0.024 Uiso d PD 0.224(4) 1 B 2
H H26D 0.7824 0.2700 0.4565 0.037 Uiso calc PR 0.224(4) 1 B 2
H H26E 0.7003 0.2419 0.5198 0.037 Uiso calc PR 0.224(4) 1 B 2
H H26F 0.8163 0.2389 0.5418 0.037 Uiso calc PR 0.224(4) 1 B 2
C C27 0.5682(4) 0.3843(3) 0.5754(3) 0.0229(14) Uani d PDU 0.776(4) 1 B 1
H H27A 0.5521 0.4396 0.5634 0.028 Uiso calc PR 0.776(4) 1 B 1
H H27B 0.5041 0.3724 0.5647 0.028 Uiso calc PR 0.776(4) 1 B 1
C C27' 0.6069(12) 0.2985(9) 0.5915(8) 0.023 Uiso d PD 0.224(4) 1 B 2
H H27C 0.6325 0.2456 0.5973 0.028 Uiso calc PR 0.224(4) 1 B 2
H H27D 0.5503 0.3257 0.5522 0.028 Uiso calc PR 0.224(4) 1 B 2
C C28 0.5969(5) 0.3376(3) 0.6557(3) 0.0261(14) Uani d PDU 0.776(4) 1 B 1
H H28A 0.5391 0.3490 0.6846 0.039 Uiso calc PR 0.776(4) 1 B 1
H H28B 0.6592 0.3500 0.6672 0.039 Uiso calc PR 0.776(4) 1 B 1
H H28C 0.6113 0.2827 0.6685 0.039 Uiso calc PR 0.776(4) 1 B 1
C C28' 0.5672(14) 0.2959(12) 0.6631(9) 0.026 Uiso d PD 0.224(4) 1 B 2
H H28D 0.5079 0.2707 0.6770 0.039 Uiso calc PR 0.224(4) 1 B 2
H H28E 0.5447 0.3485 0.6572 0.039 Uiso calc PR 0.224(4) 1 B 2
H H28F 0.6228 0.2666 0.7021 0.039 Uiso calc PR 0.224(4) 1 B 2
C C29 0.7450(4) 0.3949(3) 0.5310(3) 0.0282(15) Uani d PDU 0.776(4) 1 B 1
H H29A 0.7930 0.3887 0.4935 0.034 Uiso calc PR 0.776(4) 1 B 1
H H29B 0.7796 0.3601 0.5807 0.034 Uiso calc PR 0.776(4) 1 B 1
C C29' 0.6463(13) 0.4197(7) 0.5591(10) 0.028 Uiso d PD 0.224(4) 1 B 2
H H29C 0.6188 0.4193 0.6060 0.034 Uiso calc PR 0.224(4) 1 B 2
H H29D 0.5888 0.4448 0.5206 0.034 Uiso calc PR 0.224(4) 1 B 2
C C30 0.7270(6) 0.4775(3) 0.5186(4) 0.0205(17) Uani d PDU 0.776(4) 1 B 1
H H30A 0.7938 0.4890 0.5234 0.031 Uiso calc PR 0.776(4) 1 B 1
H H30B 0.6800 0.4842 0.5557 0.031 Uiso calc PR 0.776(4) 1 B 1
H H30C 0.6955 0.5126 0.4686 0.031 Uiso calc PR 0.776(4) 1 B 1
C C30' 0.734(2) 0.4615(11) 0.5342(18) 0.020 Uiso d PD 0.224(4) 1 B 2
H H30D 0.7079 0.5154 0.5240 0.031 Uiso calc PR 0.224(4) 1 B 2
H H30E 0.7620 0.4596 0.4889 0.031 Uiso calc PR 0.224(4) 1 B 2
H H30F 0.7893 0.4368 0.5735 0.031 Uiso calc PR 0.224(4) 1 B 2
C C31 1.1202(4) 0.2836(3) 0.4447(3) 0.0368(13) Uani d . 1 1 . .
H H31A 1.0891 0.2397 0.4533 0.044 Uiso calc R 1 1 . .
H H31B 1.1594 0.2962 0.3986 0.044 Uiso calc R 1 1 . .
C C32 1.0330(4) 0.3525(3) 0.4327(3) 0.0363(13) Uani d . 1 1 . .
H H32A 0.9873 0.3650 0.3904 0.054 Uiso calc R 1 1 . .
H H32B 1.0627 0.3969 0.4224 0.054 Uiso calc R 1 1 . .
H H32C 0.9925 0.3402 0.4776 0.054 Uiso calc R 1 1 . .
C C33 1.2265(4) 0.3257(3) 0.5115(3) 0.0358(13) Uani d . 1 1 . .
H H33A 1.2451 0.3607 0.4611 0.043 Uiso calc R 1 1 . .
H H33B 1.1655 0.3550 0.5256 0.043 Uiso calc R 1 1 . .
C C34 1.3170(4) 0.3020(3) 0.5656(3) 0.0322(12) Uani d . 1 1 . .
H H34A 1.3327 0.3481 0.5646 0.048 Uiso calc R 1 1 . .
H H34B 1.3783 0.2741 0.5514 0.048 Uiso calc R 1 1 . .
H H34C 1.2986 0.2685 0.6160 0.048 Uiso calc R 1 1 . .
C C35 1.2915(4) 0.2011(3) 0.5072(3) 0.0377(13) Uani d . 1 1 . .
H H35A 1.3293 0.1754 0.5563 0.045 Uiso calc R 1 1 . .
H H35B 1.3382 0.2295 0.4696 0.045 Uiso calc R 1 1 . .
C C36 1.2687(4) 0.1394(3) 0.4894(3) 0.0302(12) Uani d . 1 1 . .
H H36A 1.3344 0.1048 0.4892 0.045 Uiso calc R 1 1 . .
H H36B 1.2326 0.1641 0.4404 0.045 Uiso calc R 1 1 . .
H H36C 1.2244 0.1097 0.5273 0.045 Uiso calc R 1 1 . .
C C37 0.8857(3) 0.4478(3) 0.6989(2) 0.0215(10) Uani d . 1 1 . .
H H37A 0.9022 0.4600 0.6467 0.026 Uiso calc R 1 1 . .
H H37B 0.8639 0.4972 0.7016 0.026 Uiso calc R 1 1 . .
C C38 0.7960(3) 0.4071(3) 0.7203(2) 0.0210(10) Uani d . 1 1 . .
H H38A 0.7352 0.4404 0.6868 0.032 Uiso calc R 1 1 . .
H H38B 0.7783 0.3957 0.7716 0.032 Uiso calc R 1 1 . .
H H38C 0.8163 0.3589 0.7163 0.032 Uiso calc R 1 1 . .
C C39 1.0752(3) 0.4353(3) 0.7183(2) 0.0218(10) Uani d . 1 1 . .
H H39A 1.1335 0.4061 0.7561 0.026 Uiso calc R 1 1 . .
H H39B 1.0580 0.4889 0.7116 0.026 Uiso calc R 1 1 . .
C C40 1.1123(4) 0.4367(3) 0.6452(2) 0.0275(11) Uani d . 1 1 . .
H H40A 1.1731 0.4601 0.6304 0.041 Uiso calc R 1 1 . .
H H40B 1.0563 0.4669 0.6067 0.041 Uiso calc R 1 1 . .
H H40C 1.1316 0.3838 0.6513 0.041 Uiso calc R 1 1 . .
C C41 0.9646(3) 0.3902(3) 0.8260(2) 0.0214(10) Uani d . 1 1 . .
H H41A 0.9014 0.3691 0.8437 0.026 Uiso calc R 1 1 . .
H H41B 0.9510 0.4414 0.8250 0.026 Uiso calc R 1 1 . .
C C42 1.0544(4) 0.3377(3) 0.8808(2) 0.0237(10) Uani d . 1 1 . .
H H42A 1.0376 0.3344 0.9299 0.035 Uiso calc R 1 1 . .
H H42B 1.1173 0.3583 0.8641 0.035 Uiso calc R 1 1 . .
H H42C 1.0666 0.2861 0.8839 0.035 Uiso calc R 1 1 . .
C C43 1.3975(3) 0.0997(3) 0.8767(2) 0.0229(10) Uani d . 1 1 . .
H H43A 1.4086 0.1130 0.8237 0.027 Uiso calc R 1 1 . .
H H43B 1.4632 0.0982 0.8990 0.027 Uiso calc R 1 1 . .
C C44 1.3723(4) 0.0214(3) 0.9158(3) 0.0293(12) Uani d . 1 1 . .
H H44A 1.4298 -0.0167 0.9111 0.044 Uiso calc R 1 1 . .
H H44B 1.3081 0.0222 0.8933 0.044 Uiso calc R 1 1 . .
H H44C 1.3627 0.0074 0.9686 0.044 Uiso calc R 1 1 . .
C C45 1.3358(4) 0.2403(3) 0.8381(2) 0.0264(11) Uani d . 1 1 . .
H H45A 1.2883 0.2765 0.8531 0.032 Uiso calc R 1 1 . .
H H45B 1.4081 0.2380 0.8511 0.032 Uiso calc R 1 1 . .
C C46 1.3238(5) 0.2706(3) 0.7561(3) 0.0462(16) Uani d . 1 1 . .
H H46A 1.3387 0.3223 0.7310 0.069 Uiso calc R 1 1 . .
H H46B 1.2523 0.2734 0.7428 0.069 Uiso calc R 1 1 . .
H H46C 1.3727 0.2362 0.7406 0.069 Uiso calc R 1 1 . .
C C47 1.2892(3) 0.1450(3) 0.9610(2) 0.0221(10) Uani d . 1 1 . .
H H47A 1.2347 0.1882 0.9607 0.027 Uiso calc R 1 1 . .
H H47B 1.2612 0.0977 0.9853 0.027 Uiso calc R 1 1 . .
C C48 1.3837(3) 0.1345(3) 1.0059(2) 0.0229(10) Uani d . 1 1 . .
H H48A 1.3639 0.1244 1.0566 0.034 Uiso calc R 1 1 . .
H H48B 1.4112 0.1814 0.9827 0.034 Uiso calc R 1 1 . .
H H48C 1.4373 0.0908 1.0077 0.034 Uiso calc R 1 1 . .

loop_
_atom_site_aniso_label
_atom_site_aniso_U_11
_atom_site_aniso_U_22
_atom_site_aniso_U_33
_atom_site_aniso_U_12
_atom_site_aniso_U_13
_atom_site_aniso_U_23
V1 0.0087(4) 0.0141(4) 0.0140(3) -0.0032(3) 0.0005(3) -0.0071(3)
V2 0.0081(3) 0.0105(4) 0.0087(3) -0.0013(3) 0.0000(3) -0.0036(3)
V3 0.0122(4) 0.0115(4) 0.0105(3) -0.0032(3) 0.0004(3) -0.0025(3)
V4 0.0090(4) 0.0154(4) 0.0115(3) -0.0037(3) 0.0019(3) -0.0054(3)
V5 0.0085(3) 0.0097(3) 0.0082(3) -0.0014(3) 0.0002(3) -0.0036(3)
V6 0.0117(4) 0.0100(4) 0.0119(3) -0.0028(3) -0.0003(3) -0.0048(3)
V7 0.0083(3) 0.0103(3) 0.0087(3) -0.0025(3) 0.0008(3) -0.0039(3)
V8 0.0094(3) 0.0104(4) 0.0093(3) -0.0032(3) 0.0013(3) -0.0045(3)
V9 0.0117(4) 0.0146(4) 0.0100(3) -0.0037(3) 0.0003(3) -0.0065(3)
V10 0.0107(4) 0.0140(4) 0.0091(3) -0.0031(3) 0.0020(3) -0.0050(3)
V11 0.0086(4) 0.0145(4) 0.0154(4) -0.0034(3) 0.0008(3) -0.0068(3)
V12 0.0075(3) 0.0091(3) 0.0101(3) -0.0008(3) 0.0004(3) -0.0037(3)
V13 0.0120(4) 0.0098(4) 0.0112(3) -0.0026(3) 0.0016(3) -0.0030(3)
V14 0.0097(4) 0.0122(4) 0.0140(4) -0.0035(3) 0.0018(3) -0.0053(3)
V15 0.0075(3) 0.0097(4) 0.0120(3) -0.0023(3) 0.0013(3) -0.0051(3)
V16 0.0115(4) 0.0103(4) 0.0153(4) -0.0037(3) 0.0014(3) -0.0056(3)
V17 0.0111(4) 0.0154(4) 0.0147(4) -0.0050(3) 0.0015(3) -0.0088(3)
V18 0.0126(4) 0.0142(4) 0.0117(3) -0.0050(3) 0.0029(3) -0.0064(3)
V19 0.0088(3) 0.0095(3) 0.0097(3) -0.0017(3) 0.0012(3) -0.0036(3)
V20 0.0097(3) 0.0090(3) 0.0101(3) -0.0020(3) 0.0002(3) -0.0040(3)
O1 0.0113(15) 0.0226(17) 0.0195(15) -0.0052(13) 0.0014(12) -0.0117(14)
O2 0.0139(15) 0.0157(15) 0.0138(14) -0.0070(12) 0.0037(12) -0.0081(13)
O3 0.0166(16) 0.0113(15) 0.0135(14) -0.0017(12) 0.0011(12) -0.0045(12)
O4 0.0130(15) 0.0115(15) 0.0126(14) -0.0014(12) -0.0004(11) -0.0058(12)
O5 0.0116(15) 0.0160(15) 0.0131(14) -0.0017(12) 0.0002(11) -0.0085(13)
O6 0.0126(15) 0.0227(17) 0.0168(15) -0.0061(13) 0.0041(12) -0.0096(14)
O7 0.0123(15) 0.0164(16) 0.0117(14) -0.0049(12) 0.0004(11) -0.0046(13)
O8 0.0208(17) 0.0158(16) 0.0158(15) -0.0063(13) 0.0010(12) -0.0043(13)
O9 0.0095(14) 0.0117(15) 0.0143(14) -0.0012(12) 0.0000(11) -0.0058(12)
O10 0.0111(15) 0.0109(14) 0.0132(14) -0.0003(12) -0.0001(11) -0.0054(12)
O11 0.0096(14) 0.0101(14) 0.0097(13) -0.0036(11) 0.0002(11) -0.0030(12)
O12 0.0084(14) 0.0105(14) 0.0085(13) -0.0030(11) 0.0007(11) -0.0031(12)
O13 0.0108(14) 0.0119(15) 0.0094(13) -0.0020(11) 0.0006(11) -0.0042(12)
O14 0.0110(15) 0.0143(15) 0.0104(14) -0.0039(12) 0.0029(11) -0.0059(12)
O15 0.0137(15) 0.0115(15) 0.0072(13) -0.0033(12) 0.0014(11) -0.0032(12)
O16 0.0121(15) 0.0137(15) 0.0120(14) -0.0015(12) 0.0019(11) -0.0068(12)
O17 0.0074(14) 0.0118(14) 0.0073(13) -0.0031(11) -0.0011(10) -0.0024(12)
O18 0.0135(15) 0.0153(15) 0.0142(14) -0.0036(12) 0.0003(12) -0.0088(13)
O19 0.0118(15) 0.0096(14) 0.0120(14) -0.0025(11) -0.0002(11) -0.0037(12)
O20 0.0087(14) 0.0118(15) 0.0123(14) -0.0017(11) 0.0007(11) -0.0065(12)
O21 0.0119(15) 0.0170(16) 0.0148(14) -0.0037(12) -0.0005(12) -0.0082(13)
O22 0.0097(14) 0.0136(15) 0.0153(14) -0.0022(12) 0.0022(11) -0.0083(13)
O23 0.0112(15) 0.0135(15) 0.0123(14) -0.0032(12) 0.0013(11) -0.0079(12)
O24 0.0152(15) 0.0162(16) 0.0122(14) -0.0048(12) 0.0039(12) -0.0070(13)
O25 0.0156(16) 0.0133(15) 0.0101(14) -0.0058(12) 0.0027(11) -0.0020(12)
O26 0.0162(16) 0.0207(16) 0.0103(14) -0.0051(13) 0.0025(12) -0.0067(13)
O27 0.0102(14) 0.0145(15) 0.0097(13) -0.0036(12) -0.0006(11) -0.0039(12)
O28 0.0153(16) 0.0216(17) 0.0131(14) -0.0018(13) -0.0033(12) -0.0089(13)
O29 0.0121(15) 0.0151(15) 0.0161(15) -0.0056(12) 0.0041(12) -0.0081(13)
O30 0.0118(15) 0.0196(16) 0.0212(16) -0.0058(13) 0.0013(12) -0.0075(14)
O31 0.0125(15) 0.0147(15) 0.0120(14) -0.0018(12) 0.0005(11) -0.0066(13)
O32 0.0167(16) 0.0135(15) 0.0166(15) -0.0032(12) 0.0019(12) -0.0046(13)
O33 0.0100(14) 0.0118(15) 0.0115(14) -0.0019(12) 0.0012(11) -0.0034(12)
O34 0.0112(15) 0.0131(15) 0.0131(14) -0.0037(12) 0.0021(11) -0.0052(12)
O35 0.0126(15) 0.0163(16) 0.0228(16) -0.0066(12) 0.0036(12) -0.0099(14)
O36 0.0121(15) 0.0112(15) 0.0176(15) -0.0024(12) 0.0000(12) -0.0082(13)
O37 0.0101(14) 0.0100(14) 0.0158(14) -0.0015(11) 0.0003(11) -0.0057(12)
O38 0.0156(16) 0.0144(16) 0.0254(16) -0.0056(13) 0.0044(13) -0.0084(14)
O39 0.0073(14) 0.0111(15) 0.0138(14) -0.0024(11) 0.0015(11) -0.0058(12)
O40 0.0069(14) 0.0124(15) 0.0142(14) -0.0027(11) 0.0022(11) -0.0064(12)
O41 0.0116(15) 0.0160(16) 0.0150(14) -0.0049(12) 0.0011(12) -0.0072(13)
O42 0.0222(17) 0.0225(17) 0.0185(15) -0.0071(14) 0.0032(13) -0.0136(14)
O43 0.0106(15) 0.0154(15) 0.0116(14) -0.0030(12) -0.0001(11) -0.0065(12)
O44 0.0205(17) 0.0201(16) 0.0169(15) -0.0069(13) 0.0042(13) -0.0117(14)
O45 0.0134(15) 0.0171(16) 0.0094(14) -0.0049(12) 0.0032(11) -0.0043(12)
O46 0.0135(15) 0.0156(15) 0.0129(14) -0.0061(12) 0.0043(12) -0.0063(13)
O47 0.0123(15) 0.0118(15) 0.0130(14) -0.0045(12) 0.0034(11) -0.0074(12)
O48 0.0115(15) 0.0148(15) 0.0200(15) -0.0049(12) 0.0023(12) -0.0104(13)
O49 0.0109(15) 0.0114(15) 0.0133(14) -0.0002(12) 0.0011(11) -0.0035(12)
O50 0.0086(14) 0.0088(14) 0.0104(13) -0.0003(11) -0.0011(11) -0.0038(12)
O51 0.0131(15) 0.0105(14) 0.0125(14) -0.0037(12) 0.0029(11) -0.0050(12)
O52 0.0096(14) 0.0127(15) 0.0148(14) -0.0048(12) 0.0015(11) -0.0066(12)
O53 0.0136(15) 0.0140(15) 0.0136(14) -0.0026(12) -0.0013(11) -0.0075(13)
O54 0.0085(14) 0.0094(14) 0.0110(13) -0.0004(11) -0.0022(11) -0.0048(12)
O55 0.0113(15) 0.0135(15) 0.0118(14) -0.0012(12) -0.0003(11) -0.0050(12)
O56 0.0158(15) 0.0087(14) 0.0098(14) -0.0009(12) -0.0013(11) -0.0015(12)
N1 0.0117(18) 0.019(2) 0.0218(19) -0.0027(15) 0.0009(15) -0.0101(17)
N2 0.0140(19) 0.024(2) 0.0158(18) -0.0059(16) 0.0002(15) -0.0098(17)
N3 0.019(2) 0.017(2) 0.0195(19) -0.0023(16) -0.0029(15) -0.0111(17)
N4 0.031(4) 0.048(4) 0.030(4) 0.010(3) -0.012(3) -0.012(3)
N5 0.021(2) 0.025(3) 0.024(2) -0.005(2) 0.003(2) -0.014(2)
N6 0.022(2) 0.0135(19) 0.0182(19) -0.0040(16) 0.0012(15) -0.0089(16)
N7 0.030(2) 0.028(2) 0.0151(19) -0.0117(19) 0.0109(17) -0.0086(18)
N8 0.0159(19) 0.0147(19) 0.0193(19) -0.0046(15) -0.0026(15) -0.0029(16)
C1 0.025(3) 0.016(2) 0.031(3) 0.000(2) -0.010(2) -0.011(2)
C2 0.029(3) 0.025(3) 0.040(3) -0.013(2) -0.013(2) -0.003(2)
C3 0.027(3) 0.018(2) 0.029(3) -0.010(2) 0.002(2) -0.009(2)
C4 0.039(3) 0.030(3) 0.025(3) -0.013(2) 0.005(2) -0.015(2)
C5 0.024(3) 0.022(3) 0.025(3) 0.000(2) 0.007(2) -0.009(2)
C6 0.032(3) 0.037(3) 0.027(3) 0.005(2) 0.007(2) -0.022(2)
C7 0.017(2) 0.022(2) 0.018(2) 0.0051(19) -0.0010(18) -0.012(2)
C8 0.019(2) 0.022(2) 0.019(2) -0.0033(19) 0.0032(18) -0.008(2)
C9 0.018(2) 0.025(3) 0.014(2) -0.0072(19) 0.0040(18) -0.009(2)
C10 0.021(3) 0.024(3) 0.027(3) -0.009(2) 0.008(2) -0.015(2)
C11 0.017(2) 0.028(3) 0.016(2) -0.010(2) 0.0028(18) -0.009(2)
C12 0.017(2) 0.028(3) 0.036(3) -0.005(2) 0.003(2) -0.018(2)
C13 0.039(3) 0.041(3) 0.021(3) -0.014(3) -0.007(2) -0.009(2)
C14 0.102(6) 0.026(3) 0.051(4) -0.025(3) -0.049(4) 0.008(3)
C15 0.017(3) 0.029(3) 0.054(3) -0.003(2) -0.001(2) -0.029(3)
C16 0.040(4) 0.024(3) 0.086(5) 0.002(3) -0.036(3) -0.020(3)
C17 0.024(3) 0.028(3) 0.026(3) -0.002(2) 0.001(2) -0.016(2)
C18 0.020(3) 0.036(3) 0.037(3) -0.006(2) 0.005(2) -0.023(3)
C19 0.024(4) 0.047(4) 0.030(4) -0.012(3) 0.007(3) -0.005(3)
C20 0.030(4) 0.049(4) 0.036(4) -0.016(3) 0.010(3) -0.004(3)
C21 0.074(6) 0.096(6) 0.079(5) -0.012(4) 0.012(4) -0.063(5)
C22 0.073(6) 0.077(6) 0.110(6) -0.010(4) 0.013(4) -0.063(5)
C23 0.050(5) 0.040(4) 0.040(5) 0.008(3) 0.020(4) -0.013(4)
C24 0.045(4) 0.037(4) 0.036(4) -0.017(3) -0.017(3) -0.022(3)
C25 0.028(3) 0.024(3) 0.026(3) 0.000(2) -0.006(2) -0.012(2)
C26 0.029(3) 0.032(3) 0.015(3) 0.001(2) -0.010(3) -0.015(3)
C27 0.019(3) 0.025(3) 0.024(3) -0.002(2) 0.002(2) -0.012(2)
C28 0.026(3) 0.028(3) 0.025(3) -0.003(2) 0.000(2) -0.014(2)
C29 0.025(3) 0.028(3) 0.030(3) -0.001(2) 0.002(2) -0.013(3)
C30 0.021(3) 0.015(3) 0.020(4) 0.001(2) -0.002(2) -0.006(3)
C31 0.040(3) 0.044(3) 0.024(3) -0.015(3) 0.005(2) -0.012(3)
C32 0.045(3) 0.028(3) 0.025(3) -0.008(3) 0.005(2) -0.002(2)
C33 0.045(4) 0.038(3) 0.031(3) -0.021(3) 0.019(3) -0.019(3)
C34 0.035(3) 0.038(3) 0.032(3) -0.025(3) 0.012(2) -0.017(3)
C35 0.025(3) 0.059(4) 0.031(3) -0.009(3) 0.007(2) -0.023(3)
C36 0.032(3) 0.036(3) 0.028(3) -0.009(2) 0.008(2) -0.019(2)
C37 0.026(3) 0.018(2) 0.018(2) 0.001(2) -0.0023(19) -0.009(2)
C38 0.018(2) 0.023(3) 0.024(2) 0.0036(19) -0.0025(19) -0.015(2)
C39 0.021(2) 0.025(3) 0.022(2) -0.012(2) 0.0060(19) -0.011(2)
C40 0.024(3) 0.035(3) 0.028(3) -0.011(2) 0.009(2) -0.017(2)
C41 0.022(2) 0.024(3) 0.018(2) -0.003(2) 0.0024(19) -0.010(2)
C42 0.024(3) 0.025(3) 0.019(2) -0.008(2) 0.0024(19) -0.007(2)
C43 0.016(2) 0.031(3) 0.025(2) -0.002(2) 0.0003(19) -0.016(2)
C44 0.024(3) 0.024(3) 0.045(3) 0.004(2) -0.008(2) -0.023(3)
C45 0.031(3) 0.021(3) 0.027(3) -0.008(2) -0.004(2) -0.009(2)
C46 0.075(5) 0.031(3) 0.034(3) -0.025(3) -0.014(3) -0.008(3)
C47 0.020(2) 0.023(3) 0.024(2) -0.005(2) 0.0017(19) -0.012(2)
C48 0.023(3) 0.028(3) 0.017(2) -0.009(2) 0.0019(19) -0.008(2)

loop_
_atom_type_symbol
_atom_type_description
_atom_type_scat_dispersion_real
_atom_type_scat_dispersion_imag
_atom_type_scat_source
C C 0.0033 0.0016 'International Tables Vol C Tables 4.2.6.8 and 6.1.1.4'
H H 0.0000 0.0000 'International Tables Vol C Tables 4.2.6.8 and 6.1.1.4'
N N 0.0061 0.0033 'International Tables Vol C Tables 4.2.6.8 and 6.1.1.4'
O O 0.0106 0.0060 'International Tables Vol C Tables 4.2.6.8 and 6.1.1.4'
V V 0.3005 0.5294 'International Tables Vol C Tables 4.2.6.8 and 6.1.1.4'

loop_
_geom_angle_atom_site_label_1
_geom_angle_atom_site_label_2
_geom_angle_atom_site_label_3
_geom_angle_site_symmetry_1
_geom_angle_site_symmetry_3
_geom_angle
_geom_angle_publ_flag
O1 V1 O2 . . 104.40(14) ?
O1 V1 O21 . . 102.78(13) ?
O2 V1 O21 . . 92.67(12) ?
O1 V1 O13 . . 100.67(13) ?
O2 V1 O13 . . 91.25(11) ?
O21 V1 O13 . . 154.43(12) ?
O1 V1 O10 . . 101.55(13) ?
O2 V1 O10 . . 153.89(12) ?
O21 V1 O10 . . 84.32(11) ?
O13 V1 O10 . . 81.13(11) ?
O1 V1 O11 . . 174.52(12) ?
O2 V1 O11 . . 80.22(11) ?
O21 V1 O11 . . 79.72(11) ?
O13 V1 O11 . . 76.08(10) ?
O10 V1 O11 . . 73.72(10) ?
O10 V2 O9 . . 106.94(13) ?
O10 V2 O27 . . 97.70(12) ?
O9 V2 O27 . . 98.10(12) ?
O10 V2 O20 . . 96.18(12) ?
O9 V2 O20 . . 96.89(12) ?
O27 V2 O20 . . 155.62(12) ?
O10 V2 O12 . . 163.29(12) ?
O9 V2 O12 . . 89.61(12) ?
O27 V2 O12 . . 81.83(11) ?
O20 V2 O12 . . 79.16(10) ?
O10 V2 O11 . . 85.72(12) ?
O9 V2 O11 . . 167.15(12) ?
O27 V2 O11 . . 81.93(11) ?
O20 V2 O11 . . 79.22(10) ?
O12 V2 O11 . . 77.66(10) ?
O8 V3 O25 . . 103.01(13) ?
O8 V3 O7 . . 104.72(14) ?
O25 V3 O7 . . 93.32(12) ?
O8 V3 O19 . . 102.39(13) ?
O25 V3 O19 . . 153.24(12) ?
O7 V3 O19 . . 88.24(11) ?
O8 V3 O9 . . 100.74(13) ?
O25 V3 O9 . . 85.47(11) ?
O7 V3 O9 . . 154.09(12) ?
O19 V3 O9 . . 81.69(11) ?
O8 V3 O12 . . 173.91(13) ?
O25 V3 O12 . . 79.06(10) ?
O7 V3 O12 . . 80.75(11) ?
O19 V3 O12 . . 74.84(10) ?
O9 V3 O12 . . 73.61(10) ?
O6 V4 O7 . . 104.97(14) ?
O6 V4 O14 . . 101.65(13) ?
O7 V4 O14 . . 92.98(12) ?
O6 V4 O24 . . 101.85(13) ?
O7 V4 O24 . . 90.39(12) ?
O14 V4 O24 . . 154.50(12) ?
O6 V4 O5 . . 99.00(13) ?
O7 V4 O5 . . 155.89(12) ?
O14 V4 O5 . . 84.62(11) ?
O24 V4 O5 . . 82.08(11) ?
O6 V4 O12 . . 171.96(13) ?
O7 V4 O12 . . 83.06(11) ?
O14 V4 O12 . . 77.85(10) ?
O24 V4 O12 . . 77.49(10) ?
O5 V4 O12 . . 72.97(10) ?
O5 V5 O4 . . 106.57(13) ?
O5 V5 O23 . . 101.53(12) ?
O4 V5 O23 . . 99.54(12) ?
O5 V5 O17 . . 93.84(11) ?
O4 V5 O17 . . 93.43(11) ?
O23 V5 O17 . . 156.06(12) ?
O5 V5 O12 . . 88.25(12) ?
O4 V5 O12 . . 163.32(12) ?
O23 V5 O12 . . 84.53(11) ?
O17 V5 O12 . . 77.65(10) ?
O5 V5 O11 . . 165.37(12) ?
O4 V5 O11 . . 85.68(12) ?
O23 V5 O11 . . 83.82(11) ?
O17 V5 O11 . . 77.15(10) ?
O12 V5 O11 . . 78.64(10) ?
O3 V6 O22 . . 105.10(13) ?
O3 V6 O2 . . 105.55(13) ?
O22 V6 O2 . . 93.48(12) ?
O3 V6 O15 . . 96.42(12) ?
O22 V6 O15 . . 157.47(12) ?
O2 V6 O15 . . 86.99(11) ?
O3 V6 O4 . . 95.51(13) ?
O22 V6 O4 . . 88.42(11) ?
O2 V6 O4 . . 157.54(12) ?
O15 V6 O4 . . 82.89(11) ?
O3 V6 O11 . . 168.28(12) ?
O22 V6 O11 . . 82.70(11) ?
O2 V6 O11 . . 82.32(11) ?
O15 V6 O11 . . 75.03(10) ?
O4 V6 O11 . . 75.72(10) ?
O16 V7 O13 . . 105.63(13) ?
O16 V7 O20 . . 103.96(12) ?
O13 V7 O20 . . 97.78(12) ?
O16 V7 O15 . . 97.43(12) ?
O13 V7 O15 . . 94.28(12) ?
O20 V7 O15 . . 151.50(11) ?
O16 V7 O17 . . 96.17(12) ?
O13 V7 O17 . . 158.17(11) ?
O20 V7 O17 . . 75.42(11) ?
O15 V7 O17 . . 83.84(11) ?
O16 V7 O11 . . 169.05(12) ?
O13 V7 O11 . . 84.23(11) ?
O20 V7 O11 . . 78.92(10) ?
O15 V7 O11 . . 76.73(10) ?
O17 V7 O11 . . 74.15(10) ?
O18 V8 O19 . . 107.20(13) ?
O18 V8 O14 . . 101.55(13) ?
O19 V8 O14 . . 97.62(12) ?
O18 V8 O20 . . 99.80(12) ?
O19 V8 O20 . . 93.20(12) ?
O14 V8 O20 . . 151.95(11) ?
O18 V8 O17 . . 95.59(12) ?
O19 V8 O17 . . 155.43(11) ?
O14 V8 O17 . . 86.38(11) ?
O20 V8 O17 . . 73.58(10) ?
O18 V8 O12 . . 168.37(12) ?
O19 V8 O12 . . 83.73(11) ?
O14 V8 O12 . . 80.41(10) ?
O20 V8 O12 . . 75.13(10) ?
O17 V8 O12 . . 73.00(10) ?
O28 V9 O21 . . 103.48(13) ?
O28 V9 O22 . . 103.92(13) ?
O21 V9 O22 . . 93.07(12) ?
O28 V9 O27 . . 101.40(13) ?
O21 V9 O27 . . 92.61(12) ?
O22 V9 O27 . . 151.94(11) ?
O28 V9 O23 . . 100.91(13) ?
O21 V9 O23 . . 154.82(12) ?
O22 V9 O23 . . 87.04(11) ?
O27 V9 O23 . . 76.43(11) ?
O28 V9 O11 . . 175.30(13) ?
O21 V9 O11 . . 80.74(11) ?
O22 V9 O11 . . 77.70(10) ?
O27 V9 O11 . . 76.15(10) ?
O23 V9 O11 . . 74.68(10) ?
O26 V10 O24 . . 105.10(13) ?
O26 V10 O25 . . 103.03(13) ?
O24 V10 O25 . . 94.98(13) ?
O26 V10 O23 . . 99.23(13) ?
O24 V10 O23 . . 92.22(12) ?
O25 V10 O23 . . 153.89(12) ?
O26 V10 O27 . . 99.72(13) ?
O24 V10 O27 . . 153.59(11) ?
O25 V10 O27 . . 88.01(12) ?
O23 V10 O27 . . 74.84(11) ?
O26 V10 O12 . . 172.44(12) ?
O24 V10 O12 . . 80.67(11) ?
O25 V10 O12 . . 81.03(11) ?
O23 V10 O12 . . 75.42(10) ?
O27 V10 O12 . . 73.87(10) ?
O30 V11 O29 . . 104.27(14) ?
O30 V11 O41 . . 101.57(13) ?
O29 V11 O41 . . 92.07(12) ?
O30 V11 O49 . . 101.62(13) ?
O29 V11 O49 . . 91.83(12) ?
O41 V11 O49 . . 154.74(12) ?
O30 V11 O31 . . 101.81(13) ?
O29 V11 O31 . . 153.90(12) ?
O41 V11 O31 . . 83.68(11) ?
O49 V11 O31 . . 81.89(11) ?
O30 V11 O39 . . 175.03(12) ?
O29 V11 O39 . . 80.54(11) ?
O41 V11 O39 . . 79.32(10) ?
O49 V11 O39 . . 76.73(10) ?
O31 V11 O39 . . 73.37(10) ?
O31 V12 O33 . . 107.24(13) ?
O31 V12 O43 . . 97.90(12) ?
O33 V12 O43 . . 98.20(12) ?
O31 V12 O50 . . 96.89(12) ?
O33 V12 O50 . . 95.29(12) ?
O43 V12 O50 . . 156.03(12) ?
O31 V12 O40 . . 164.78(12) ?
O33 V12 O40 . . 87.76(12) ?
O43 V12 O40 . . 82.09(11) ?
O50 V12 O40 . . 78.72(10) ?
O31 V12 O39 . . 86.90(12) ?
O33 V12 O39 . . 165.51(12) ?
O43 V12 O39 . . 82.54(11) ?
O50 V12 O39 . . 79.54(10) ?
O40 V12 O39 . . 77.98(10) ?
O32 V13 O45 . . 102.99(13) ?
O32 V13 O34 . . 104.03(14) ?
O45 V13 O34 . . 92.07(12) ?
O32 V13 O51 . . 100.42(13) ?
O45 V13 O51 . . 155.67(12) ?
O34 V13 O51 . . 88.62(12) ?
O32 V13 O33 . . 101.13(13) ?
O45 V13 O33 . . 86.70(12) ?
O34 V13 O33 . . 154.43(12) ?
O51 V13 O33 . . 82.36(11) ?
O32 V13 O40 . . 174.28(12) ?
O45 V13 O40 . . 79.72(11) ?
O34 V13 O40 . . 80.77(11) ?
O51 V13 O40 . . 76.38(10) ?
O33 V13 O40 . . 73.87(10) ?
O35 V14 O34 . . 103.00(13) ?
O35 V14 O52 . . 102.32(13) ?
O34 V14 O52 . . 92.20(12) ?
O35 V14 O46 . . 101.73(13) ?
O34 V14 O46 . . 89.85(12) ?
O52 V14 O46 . . 154.73(12) ?
O35 V14 O36 . . 100.53(13) ?
O34 V14 O36 . . 156.38(12) ?
O52 V14 O36 . . 84.77(11) ?
O46 V14 O36 . . 83.35(11) ?
O35 V14 O40 . . 174.30(13) ?
O34 V14 O40 . . 82.70(11) ?
O52 V14 O40 . . 76.94(10) ?
O46 V14 O40 . . 78.35(11) ?
O36 V14 O40 . . 73.79(10) ?
O36 V15 O37 . . 106.43(13) ?
O36 V15 O47 . . 100.70(12) ?
O37 V15 O47 . . 99.52(12) ?
O36 V15 O54 . . 94.43(12) ?
O37 V15 O54 . . 93.40(12) ?
O47 V15 O54 . . 156.37(12) ?
O36 V15 O40 . . 88.13(12) ?
O37 V15 O40 . . 163.68(12) ?
O47 V15 O40 . . 84.58(11) ?
O54 V15 O40 . . 77.84(10) ?
O36 V15 O39 . . 165.37(12) ?
O37 V15 O39 . . 86.34(12) ?
O47 V15 O39 . . 83.75(11) ?
O54 V15 O39 . . 77.38(10) ?
O40 V15 O39 . . 78.36(10) ?
O38 V16 O48 . . 105.15(14) ?
O38 V16 O29 . . 103.52(14) ?
O48 V16 O29 . . 92.80(12) ?
O38 V16 O56 . . 98.58(13) ?
O48 V16 O56 . . 155.65(12) ?
O29 V16 O56 . . 86.83(11) ?
O38 V16 O37 . . 100.13(13) ?
O48 V16 O37 . . 87.75(12) ?
O29 V16 O37 . . 155.31(12) ?
O56 V16 O37 . . 82.72(11) ?
O38 V16 O39 . . 171.78(13) ?
O48 V16 O39 . . 81.61(11) ?
O29 V16 O39 . . 80.49(11) ?
O56 V16 O39 . . 74.31(10) ?
O37 V16 O39 . . 75.17(10) ?
O42 V17 O41 . . 102.84(14) ?
O42 V17 O48 . . 102.41(14) ?
O41 V17 O48 . . 93.44(12) ?
O42 V17 O43 . . 102.11(13) ?
O41 V17 O43 . . 91.65(12) ?
O48 V17 O43 . . 153.15(12) ?
O42 V17 O47 . . 100.97(13) ?
O41 V17 O47 . . 155.28(12) ?
O48 V17 O47 . . 87.87(11) ?
O43 V17 O47 . . 76.87(11) ?
O42 V17 O39 . . 176.32(13) ?
O41 V17 O39 . . 80.45(11) ?
O48 V17 O39 . . 78.90(10) ?
O43 V17 O39 . . 75.99(10) ?
O47 V17 O39 . . 75.58(10) ?
O44 V18 O46 . . 104.23(14) ?
O44 V18 O45 . . 102.53(13) ?
O46 V18 O45 . . 93.58(12) ?
O44 V18 O47 . . 101.47(13) ?
O46 V18 O47 . . 91.17(12) ?
O45 V18 O47 . . 153.55(11) ?
O44 V18 O43 . . 101.83(13) ?
O46 V18 O43 . . 152.67(12) ?
O45 V18 O43 . . 88.69(12) ?
O47 V18 O43 . . 75.62(11) ?
O44 V18 O40 . . 175.31(12) ?
O46 V18 O40 . . 79.29(11) ?
O45 V18 O40 . . 80.19(10) ?
O47 V18 O40 . . 75.17(10) ?
O43 V18 O40 . . 74.28(10) ?
O55 V19 O49 . . 104.51(13) ?
O55 V19 O50 . . 102.61(12) ?
O49 V19 O50 . . 98.40(12) ?
O55 V19 O56 . . 99.35(12) ?
O49 V19 O56 . . 94.41(12) ?
O50 V19 O56 . . 150.82(12) ?
O55 V19 O54 . . 97.27(12) ?
O49 V19 O54 . . 158.17(11) ?
O50 V19 O54 . . 75.18(11) ?
O56 V19 O54 . . 83.22(11) ?
O55 V19 O39 . . 170.72(12) ?
O49 V19 O39 . . 84.37(11) ?
O50 V19 O39 . . 78.33(10) ?
O56 V19 O39 . . 76.98(10) ?
O54 V19 O39 . . 73.94(10) ?
O53 V20 O51 . . 106.05(13) ?
O53 V20 O52 . . 101.71(13) ?
O51 V20 O52 . . 96.88(12) ?
O53 V20 O50 . . 99.68(12) ?
O51 V20 O50 . . 93.84(12) ?
O52 V20 O50 . . 152.33(11) ?
O53 V20 O54 . . 95.49(12) ?
O51 V20 O54 . . 156.75(11) ?
O52 V20 O54 . . 87.01(11) ?
O50 V20 O54 . . 73.62(10) ?
O53 V20 O40 . . 168.82(12) ?
O51 V20 O40 . . 84.53(11) ?
O52 V20 O40 . . 80.16(11) ?
O50 V20 O40 . . 75.55(10) ?
O54 V20 O40 . . 73.53(10) ?
V1 O2 V6 . . 113.17(14) ?
V5 O4 V6 . . 109.31(14) ?
V5 O5 V4 . . 109.84(14) ?
V4 O7 V3 . . 114.90(14) ?
V2 O9 V3 . . 110.17(14) ?
V2 O10 V1 . . 112.93(14) ?
V5 O11 V2 . . 99.73(11) ?
V5 O11 V7 . . 101.37(11) ?
V2 O11 V7 . . 90.47(10) ?
V5 O11 V6 . . 88.33(10) ?
V2 O11 V6 . . 169.28(13) ?
V7 O11 V6 . . 94.88(10) ?
V5 O11 V9 . . 90.21(9) ?
V2 O11 V9 . . 88.57(9) ?
V7 O11 V9 . . 168.37(13) ?
V6 O11 V9 . . 84.31(9) ?
V5 O11 V1 . . 169.96(13) ?
V2 O11 V1 . . 87.43(9) ?
V7 O11 V1 . . 85.49(9) ?
V6 O11 V1 . . 83.75(9) ?
V9 O11 V1 . . 82.88(8) ?
V5 O12 V2 . . 103.41(11) ?
V5 O12 V8 . . 101.39(10) ?
V2 O12 V8 . . 94.15(10) ?
V5 O12 V10 . . 89.55(10) ?
V2 O12 V10 . . 92.89(10) ?
V8 O12 V10 . . 165.24(13) ?
V5 O12 V4 . . 88.76(10) ?
V2 O12 V4 . . 167.59(13) ?
V8 O12 V4 . . 85.69(9) ?
V10 O12 V4 . . 84.66(9) ?
V5 O12 V3 . . 167.75(13) ?
V2 O12 V3 . . 86.41(9) ?
V8 O12 V3 . . 84.94(9) ?
V10 O12 V3 . . 82.57(8) ?
V4 O12 V3 . . 81.21(8) ?
V7 O13 V1 . . 113.93(14) ?
V4 O14 V8 . . 113.36(14) ?
V7 O15 V6 . . 111.75(12) ?
V7 O15 H15 . . 124.1 ?
V6 O15 H15 . . 124.1 ?
V5 O17 V7 . . 106.45(11) ?
V5 O17 V8 . . 105.39(11) ?
V7 O17 V8 . . 96.11(11) ?
V5 O17 H17 . . 115.6 ?
V7 O17 H17 . . 115.6 ?
V8 O17 H17 . . 115.6 ?
V8 O19 V3 . . 115.53(14) ?
V7 O20 V2 . . 106.70(12) ?
V7 O20 V8 . . 108.45(13) ?
V2 O20 V8 . . 106.69(12) ?
V9 O21 V1 . . 116.12(14) ?
V6 O22 V9 . . 114.37(14) ?
V5 O23 V10 . . 106.66(13) ?
V5 O23 V9 . . 109.81(13) ?
V10 O23 V9 . . 99.20(12) ?
V10 O24 V4 . . 115.97(14) ?
V3 O25 V10 . . 115.91(14) ?
V2 O27 V9 . . 110.10(13) ?
V2 O27 V10 . . 108.32(12) ?
V9 O27 V10 . . 100.89(12) ?
V11 O29 V16 . . 115.20(14) ?
V12 O31 V11 . . 111.69(14) ?
V12 O33 V13 . . 111.47(14) ?
V14 O34 V13 . . 114.32(14) ?
V15 O36 V14 . . 109.37(14) ?
V15 O37 V16 . . 110.25(14) ?
V12 O39 V15 . . 100.64(11) ?
V12 O39 V19 . . 90.95(10) ?
V15 O39 V19 . . 101.05(11) ?
V12 O39 V16 . . 169.70(14) ?
V15 O39 V16 . . 87.41(9) ?
V19 O39 V16 . . 93.81(10) ?
V12 O39 V17 . . 89.64(10) ?
V15 O39 V17 . . 89.89(9) ?
V19 O39 V17 . . 168.74(13) ?
V16 O39 V17 . . 83.92(9) ?
V12 O39 V11 . . 87.92(9) ?
V15 O39 V11 . . 169.44(13) ?
V19 O39 V11 . . 84.85(9) ?
V16 O39 V11 . . 83.43(9) ?
V17 O39 V11 . . 83.93(9) ?
V15 O40 V12 . . 102.47(11) ?
V15 O40 V20 . . 100.88(11) ?
V12 O40 V20 . . 94.44(10) ?
V15 O40 V14 . . 88.50(10) ?
V12 O40 V14 . . 168.52(14) ?
V20 O40 V14 . . 86.67(9) ?
V15 O40 V18 . . 89.66(10) ?
V12 O40 V18 . . 91.78(10) ?
V20 O40 V18 . . 166.28(13) ?
V14 O40 V18 . . 84.84(9) ?
V15 O40 V13 . . 168.43(13) ?
V12 O40 V13 . . 86.56(9) ?
V20 O40 V13 . . 85.42(9) ?
V14 O40 V13 . . 82.14(9) ?
V18 O40 V13 . . 82.76(9) ?
V17 O41 V11 . . 115.55(14) ?
V12 O43 V17 . . 108.85(13) ?
V12 O43 V18 . . 109.07(13) ?
V17 O43 V18 . . 100.10(12) ?
V13 O45 V18 . . 116.34(14) ?
V18 O46 V14 . . 116.53(14) ?
V15 O47 V18 . . 107.37(12) ?
V15 O47 V17 . . 108.97(13) ?
V18 O47 V17 . . 98.80(12) ?
V16 O48 V17 . . 114.74(14) ?
V19 O49 V11 . . 113.73(14) ?
V19 O50 V12 . . 106.19(12) ?
V19 O50 V20 . . 108.62(12) ?
V12 O50 V20 . . 106.87(12) ?
V20 O51 V13 . . 112.99(13) ?
V20 O52 V14 . . 113.96(14) ?
V15 O54 V20 . . 105.19(11) ?
V15 O54 V19 . . 106.63(11) ?
V20 O54 V19 . . 96.22(10) ?
V15 O54 H54 . . 115.5 ?
V20 O54 H54 . . 115.5 ?
V19 O54 H54 . . 115.5 ?
V19 O56 V16 . . 113.25(13) ?
V19 O56 H56 . . 123.4 ?
V16 O56 H56 . . 123.4 ?
C5 N1 C1 . . 112.7(3) ?
C5 N1 C3 . . 111.9(3) ?
C1 N1 C3 . . 113.1(3) ?
C5 N1 H1 . . 106.2 ?
C1 N1 H1 . . 106.2 ?
C3 N1 H1 . . 106.2 ?
C11 N2 C9 . . 114.1(3) ?
C11 N2 C7 . . 109.8(3) ?
C9 N2 C7 . . 112.6(3) ?
C11 N2 H2 . . 106.6 ?
C9 N2 H2 . . 106.6 ?
C7 N2 H2 . . 106.6 ?
C13 N3 C15 . . 110.5(4) ?
C13 N3 C17 . . 112.6(4) ?
C15 N3 C17 . . 113.9(3) ?
C13 N3 H3 . . 106.4 ?
C15 N3 H3 . . 106.4 ?
C17 N3 H3 . . 106.4 ?
C21 N4 C23 . . 109.9(6) ?
C21 N4 C19 . . 112.3(7) ?
C23 N4 C19 . . 111.6(5) ?
C21 N4 H4 . . 107.6 ?
C23 N4 H4 . . 107.6 ?
C19 N4 H4 . . 107.6 ?
C21' N4' C23' . . 110.0(8) ?
C21' N4' C19' . . 110.8(9) ?
C23' N4' C19' . . 110.7(8) ?
C21' N4' H4' . . 108.4 ?
C23' N4' H4' . . 108.4 ?
C19' N4' H4' . . 108.4 ?
C29 N5 C25 . . 113.2(4) ?
C29 N5 C27 . . 113.9(4) ?
C25 N5 C27 . . 110.9(4) ?
C29 N5 H5 . . 106.0 ?
C25 N5 H5 . . 106.0 ?
C27 N5 H5 . . 106.0 ?
C27' N5' C29' . . 106.8(8) ?
C27' N5' C25' . . 107.2(8) ?
C29' N5' C25' . . 105.1(8) ?
C27' N5' H5' . . 112.4 ?
C29' N5' H5' . . 112.4 ?
C25' N5' H5' . . 112.4 ?
C39 N6 C41 . . 110.2(3) ?
C39 N6 C37 . . 112.1(3) ?
C41 N6 C37 . . 110.7(3) ?
C39 N6 H6 . . 107.9 ?
C41 N6 H6 . . 107.9 ?
C37 N6 H6 . . 107.9 ?
C31 N7 C35 . . 111.1(4) ?
C31 N7 C33 . . 112.9(4) ?
C35 N7 C33 . . 110.4(4) ?
C31 N7 H7 . . 107.4 ?
C35 N7 H7 . . 107.4 ?
C33 N7 H7 . . 107.4 ?
C43 N8 C45 . . 111.9(3) ?
C43 N8 C47 . . 112.7(3) ?
C45 N8 C47 . . 110.9(3) ?
C43 N8 H8 . . 107.0 ?
C45 N8 H8 . . 107.0 ?
C47 N8 H8 . . 107.0 ?
C2 C1 N1 . . 112.8(3) ?
C2 C1 H1A . . 109.0 ?
N1 C1 H1A . . 109.0 ?
C2 C1 H1B . . 109.0 ?
N1 C1 H1B . . 109.0 ?
H1A C1 H1B . . 107.8 ?
C1 C2 H2A . . 109.5 ?
C1 C2 H2B . . 109.5 ?
H2A C2 H2B . . 109.5 ?
C1 C2 H2C . . 109.5 ?
H2A C2 H2C . . 109.5 ?
H2B C2 H2C . . 109.5 ?
C4 C3 N1 . . 113.2(4) ?
C4 C3 H3A . . 108.9 ?
N1 C3 H3A . . 108.9 ?
C4 C3 H3B . . 108.9 ?
N1 C3 H3B . . 108.9 ?
H3A C3 H3B . . 107.8 ?
C3 C4 H4A . . 109.5 ?
C3 C4 H4B . . 109.5 ?
H4A C4 H4B . . 109.5 ?
C3 C4 H4C . . 109.5 ?
H4A C4 H4C . . 109.5 ?
H4B C4 H4C . . 109.5 ?
N1 C5 C6 . . 111.9(4) ?
N1 C5 H5A . . 109.2 ?
C6 C5 H5A . . 109.2 ?
N1 C5 H5B . . 109.2 ?
C6 C5 H5B . . 109.2 ?
H5A C5 H5B . . 107.9 ?
C5 C6 H6A . . 109.5 ?
C5 C6 H6B . . 109.5 ?
H6A C6 H6B . . 109.5 ?
C5 C6 H6C . . 109.5 ?
H6A C6 H6C . . 109.5 ?
H6B C6 H6C . . 109.5 ?
C8 C7 N2 . . 113.1(3) ?
C8 C7 H7A . . 109.0 ?
N2 C7 H7A . . 109.0 ?
C8 C7 H7B . . 109.0 ?
N2 C7 H7B . . 109.0 ?
H7A C7 H7B . . 107.8 ?
C7 C8 H8A . . 109.5 ?
C7 C8 H8B . . 109.5 ?
H8A C8 H8B . . 109.5 ?
C7 C8 H8C . . 109.5 ?
H8A C8 H8C . . 109.5 ?
H8B C8 H8C . . 109.5 ?
N2 C9 C10 . . 112.7(3) ?
N2 C9 H9A . . 109.1 ?
C10 C9 H9A . . 109.1 ?
N2 C9 H9B . . 109.1 ?
C10 C9 H9B . . 109.1 ?
H9A C9 H9B . . 107.8 ?
C9 C10 H10A . . 109.5 ?
C9 C10 H10B . . 109.5 ?
H10A C10 H10B . . 109.5 ?
C9 C10 H10C . . 109.5 ?
H10A C10 H10C . . 109.5 ?
H10B C10 H10C . . 109.5 ?
N2 C11 C12 . . 113.8(4) ?
N2 C11 H11A . . 108.8 ?
C12 C11 H11A . . 108.8 ?
N2 C11 H11B . . 108.8 ?
C12 C11 H11B . . 108.8 ?
H11A C11 H11B . . 107.7 ?
C11 C12 H12A . . 109.5 ?
C11 C12 H12B . . 109.5 ?
H12A C12 H12B . . 109.5 ?
C11 C12 H12C . . 109.5 ?
H12A C12 H12C . . 109.5 ?
H12B C12 H12C . . 109.5 ?
N3 C13 C14 . . 112.1(4) ?
N3 C13 H13A . . 109.2 ?
C14 C13 H13A . . 109.2 ?
N3 C13 H13B . . 109.2 ?
C14 C13 H13B . . 109.2 ?
H13A C13 H13B . . 107.9 ?
C13 C14 H14A . . 109.5 ?
C13 C14 H14B . . 109.5 ?
H14A C14 H14B . . 109.5 ?
C13 C14 H14C . . 109.5 ?
H14A C14 H14C . . 109.5 ?
H14B C14 H14C . . 109.5 ?
N3 C15 C16 . . 111.9(4) ?
N3 C15 H15A . . 109.2 ?
C16 C15 H15A . . 109.2 ?
N3 C15 H15B . . 109.2 ?
C16 C15 H15B . . 109.2 ?
H15A C15 H15B . . 107.9 ?
C15 C16 H16A . . 109.5 ?
C15 C16 H16B . . 109.5 ?
H16A C16 H16B . . 109.5 ?
C15 C16 H16C . . 109.5 ?
H16A C16 H16C . . 109.5 ?
H16B C16 H16C . . 109.5 ?
N3 C17 C18 . . 114.6(4) ?
N3 C17 H17A . . 108.6 ?
C18 C17 H17A . . 108.6 ?
N3 C17 H17B . . 108.6 ?
C18 C17 H17B . . 108.6 ?
H17A C17 H17B . . 107.6 ?
C17 C18 H18A . . 109.5 ?
C17 C18 H18B . . 109.5 ?
H18A C18 H18B . . 109.5 ?
C17 C18 H18C . . 109.5 ?
H18A C18 H18C . . 109.5 ?
H18B C18 H18C . . 109.5 ?
N4 C19 C20 . . 110.1(6) ?
N4 C19 H19A . . 109.6 ?
C20 C19 H19A . . 109.6 ?
N4 C19 H19B . . 109.6 ?
C20 C19 H19B . . 109.6 ?
H19A C19 H19B . . 108.2 ?
N4' C19' C20' . . 104.9(8) ?
N4' C19' H19C . . 110.8 ?
C20' C19' H19C . . 110.8 ?
N4' C19' H19D . . 110.8 ?
C20' C19' H19D . . 110.8 ?
H19C C19' H19D . . 108.8 ?
C19 C20 H20A . . 109.5 ?
C19 C20 H20B . . 109.5 ?
H20A C20 H20B . . 109.5 ?
C19 C20 H20C . . 109.5 ?
H20A C20 H20C . . 109.5 ?
H20B C20 H20C . . 109.5 ?
C19' C20' H20D . . 109.5 ?
C19' C20' H20E . . 109.5 ?
H20D C20' H20E . . 109.5 ?
C19' C20' H20F . . 109.5 ?
H20D C20' H20F . . 109.5 ?
H20E C20' H20F . . 109.5 ?
C22 C21 N4 . . 119.9(8) ?
C22 C21 H21A . . 107.4 ?
N4 C21 H21A . . 107.4 ?
C22 C21 H21B . . 107.4 ?
N4 C21 H21B . . 107.4 ?
H21A C21 H21B . . 106.9 ?
C22' C21' N4' . . 114.6(10) ?
C22' C21' H21C . . 108.6 ?
N4' C21' H21C . . 108.6 ?
C22' C21' H21D . . 108.6 ?
N4' C21' H21D . . 108.6 ?
H21C C21' H21D . . 107.6 ?
C21 C22 H22A . . 109.5 ?
C21 C22 H22B . . 109.5 ?
H22A C22 H22B . . 109.5 ?
C21 C22 H22C . . 109.5 ?
H22A C22 H22C . . 109.5 ?
H22B C22 H22C . . 109.5 ?
C21' C22' H22D . . 109.5 ?
C21' C22' H22E . . 109.5 ?
H22D C22' H22E . . 109.5 ?
C21' C22' H22F . . 109.5 ?
H22D C22' H22F . . 109.5 ?
H22E C22' H22F . . 109.5 ?
N4 C23 C24 . . 116.7(7) ?
N4 C23 H23A . . 108.1 ?
C24 C23 H23A . . 108.1 ?
N4 C23 H23B . . 108.1 ?
C24 C23 H23B . . 108.1 ?
H23A C23 H23B . . 107.3 ?
N4' C23' C24' . . 110.0(9) ?
N4' C23' H23D . . 109.7 ?
C24' C23' H23D . . 109.7 ?
N4' C23' H23C . . 109.7 ?
C24' C23' H23C . . 109.7 ?
H23D C23' H23C . . 108.2 ?
C23 C24 H24A . . 109.5 ?
C23 C24 H24B . . 109.5 ?
H24A C24 H24B . . 109.5 ?
C23 C24 H24C . . 109.5 ?
H24A C24 H24C . . 109.5 ?
H24B C24 H24C . . 109.5 ?
C23' C24' H24D . . 109.5 ?
C23' C24' H24E . . 109.5 ?
H24D C24' H24E . . 109.5 ?
C23' C24' H24F . . 109.5 ?
H24D C24' H24F . . 109.5 ?
H24E C24' H24F . . 109.5 ?
N5 C25 C26 . . 113.8(5) ?
N5 C25 H25A . . 108.8 ?
C26 C25 H25A . . 108.8 ?
N5 C25 H25B . . 108.8 ?
C26 C25 H25B . . 108.8 ?
H25A C25 H25B . . 107.7 ?
N5' C25' C26' . . 106.1(9) ?
N5' C25' H25C . . 110.5 ?
C26' C25' H25C . . 110.5 ?
N5' C25' H25D . . 110.5 ?
C26' C25' H25D . . 110.5 ?
H25C C25' H25D . . 108.7 ?
C25 C26 H26A . . 109.5 ?
C25 C26 H26B . . 109.5 ?
H26A C26 H26B . . 109.5 ?
C25 C26 H26C . . 109.5 ?
H26A C26 H26C . . 109.5 ?
H26B C26 H26C . . 109.5 ?
C25' C26' H26D . . 109.5 ?
C25' C26' H26E . . 109.5 ?
H26D C26' H26E . . 109.5 ?
C25' C26' H26F . . 109.5 ?
H26D C26' H26F . . 109.5 ?
H26E C26' H26F . . 109.5 ?
C28 C27 N5 . . 114.1(4) ?
C28 C27 H27A . . 108.7 ?
N5 C27 H27A . . 108.7 ?
C28 C27 H27B . . 108.7 ?
N5 C27 H27B . . 108.7 ?
H27A C27 H27B . . 107.6 ?
N5' C27' C28' . . 107.9(9) ?
N5' C27' H27C . . 110.1 ?
C28' C27' H27C . . 110.1 ?
N5' C27' H27D . . 110.1 ?
C28' C27' H27D . . 110.1 ?
H27C C27' H27D . . 108.4 ?
C27 C28 H28A . . 109.5 ?
C27 C28 H28B . . 109.5 ?
H28A C28 H28B . . 109.5 ?
C27 C28 H28C . . 109.5 ?
H28A C28 H28C . . 109.5 ?
H28B C28 H28C . . 109.5 ?
C27' C28' H28D . . 109.5 ?
C27' C28' H28E . . 109.5 ?
H28D C28' H28E . . 109.5 ?
C27' C28' H28F . . 109.5 ?
H28D C28' H28F . . 109.5 ?
H28E C28' H28F . . 109.5 ?
N5 C29 C30 . . 113.9(5) ?
N5 C29 H29A . . 108.8 ?
C30 C29 H29A . . 108.8 ?
N5 C29 H29B . . 108.8 ?
C30 C29 H29B . . 108.8 ?
H29A C29 H29B . . 107.7 ?
N5' C29' C30' . . 105.6(9) ?
N5' C29' H29C . . 110.6 ?
C30' C29' H29C . . 110.6 ?
N5' C29' H29D . . 110.6 ?
C30' C29' H29D . . 110.6 ?
H29C C29' H29D . . 108.8 ?
C29 C30 H30A . . 109.5 ?
C29 C30 H30B . . 109.5 ?
H30A C30 H30B . . 109.5 ?
C29 C30 H30C . . 109.5 ?
H30A C30 H30C . . 109.5 ?
H30B C30 H30C . . 109.5 ?
C29' C30' H30D . . 109.5 ?
C29' C30' H30E . . 109.5 ?
H30D C30' H30E . . 109.5 ?
C29' C30' H30F . . 109.5 ?
H30D C30' H30F . . 109.5 ?
H30E C30' H30F . . 109.5 ?
N7 C31 C32 . . 114.4(4) ?
N7 C31 H31A . . 108.7 ?
C32 C31 H31A . . 108.7 ?
N7 C31 H31B . . 108.7 ?
C32 C31 H31B . . 108.7 ?
H31A C31 H31B . . 107.6 ?
C31 C32 H32A . . 109.5 ?
C31 C32 H32B . . 109.5 ?
H32A C32 H32B . . 109.5 ?
C31 C32 H32C . . 109.5 ?
H32A C32 H32C . . 109.5 ?
H32B C32 H32C . . 109.5 ?
C34 C33 N7 . . 113.8(4) ?
C34 C33 H33A . . 108.8 ?
N7 C33 H33A . . 108.8 ?
C34 C33 H33B . . 108.8 ?
N7 C33 H33B . . 108.8 ?
H33A C33 H33B . . 107.7 ?
C33 C34 H34A . . 109.5 ?
C33 C34 H34B . . 109.5 ?
H34A C34 H34B . . 109.5 ?
C33 C34 H34C . . 109.5 ?
H34A C34 H34C . . 109.5 ?
H34B C34 H34C . . 109.5 ?
N7 C35 C36 . . 114.4(4) ?
N7 C35 H35A . . 108.7 ?
C36 C35 H35A . . 108.7 ?
N7 C35 H35B . . 108.7 ?
C36 C35 H35B . . 108.7 ?
H35A C35 H35B . . 107.6 ?
C35 C36 H36A . . 109.5 ?
C35 C36 H36B . . 109.5 ?
H36A C36 H36B . . 109.5 ?
C35 C36 H36C . . 109.5 ?
H36A C36 H36C . . 109.5 ?
H36B C36 H36C . . 109.5 ?
N6 C37 C38 . . 112.9(4) ?
N6 C37 H37A . . 109.0 ?
C38 C37 H37A . . 109.0 ?
N6 C37 H37B . . 109.0 ?
C38 C37 H37B . . 109.0 ?
H37A C37 H37B . . 107.8 ?
C37 C38 H38A . . 109.5 ?
C37 C38 H38B . . 109.5 ?
H38A C38 H38B . . 109.5 ?
C37 C38 H38C . . 109.5 ?
H38A C38 H38C . . 109.5 ?
H38B C38 H38C . . 109.5 ?
N6 C39 C40 . . 115.4(4) ?
N6 C39 H39A . . 108.4 ?
C40 C39 H39A . . 108.4 ?
N6 C39 H39B . . 108.4 ?
C40 C39 H39B . . 108.4 ?
H39A C39 H39B . . 107.5 ?
C39 C40 H40A . . 109.5 ?
C39 C40 H40B . . 109.5 ?
H40A C40 H40B . . 109.5 ?
C39 C40 H40C . . 109.5 ?
H40A C40 H40C . . 109.5 ?
H40B C40 H40C . . 109.5 ?
N6 C41 C42 . . 114.2(4) ?
N6 C41 H41A . . 108.7 ?
C42 C41 H41A . . 108.7 ?
N6 C41 H41B . . 108.7 ?
C42 C41 H41B . . 108.7 ?
H41A C41 H41B . . 107.6 ?
C41 C42 H42A . . 109.5 ?
C41 C42 H42B . . 109.5 ?
H42A C42 H42B . . 109.5 ?
C41 C42 H42C . . 109.5 ?
H42A C42 H42C . . 109.5 ?
H42B C42 H42C . . 109.5 ?
C44 C43 N8 . . 112.5(4) ?
C44 C43 H43A . . 109.1 ?
N8 C43 H43A . . 109.1 ?
C44 C43 H43B . . 109.1 ?
N8 C43 H43B . . 109.1 ?
H43A C43 H43B . . 107.8 ?
C43 C44 H44A . . 109.5 ?
C43 C44 H44B . . 109.5 ?
H44A C44 H44B . . 109.5 ?
C43 C44 H44C . . 109.5 ?
H44A C44 H44C . . 109.5 ?
H44B C44 H44C . . 109.5 ?
C46 C45 N8 . . 113.3(4) ?
C46 C45 H45A . . 108.9 ?
N8 C45 H45A . . 108.9 ?
C46 C45 H45B . . 108.9 ?
N8 C45 H45B . . 108.9 ?
H45A C45 H45B . . 107.7 ?
C45 C46 H46A . . 109.5 ?
C45 C46 H46B . . 109.5 ?
H46A C46 H46B . . 109.5 ?
C45 C46 H46C . . 109.5 ?
H46A C46 H46C . . 109.5 ?
H46B C46 H46C . . 109.5 ?
C48 C47 N8 . . 113.0(3) ?
C48 C47 H47A . . 109.0 ?
N8 C47 H47A . . 109.0 ?
C48 C47 H47B . . 109.0 ?
N8 C47 H47B . . 109.0 ?
H47A C47 H47B . . 107.8 ?
C47 C48 H48A . . 109.5 ?
C47 C48 H48B . . 109.5 ?
H48A C48 H48B . . 109.5 ?
C47 C48 H48C . . 109.5 ?
H48A C48 H48C . . 109.5 ?
H48B C48 H48C . . 109.5 ?

loop_
_geom_bond_atom_site_label_1
_geom_bond_atom_site_label_2
_geom_bond_site_symmetry_2
_geom_bond_distance
_geom_bond_publ_flag
V1 O1 . 1.596(3) ?
V1 O2 . 1.805(3) ?
V1 O21 . 1.850(3) ?
V1 O13 . 1.945(3) ?
V1 O10 . 2.028(3) ?
V1 O11 . 2.338(3) ?
V2 O10 . 1.688(3) ?
V2 O9 . 1.691(3) ?
V2 O27 . 1.890(3) ?
V2 O20 . 1.948(3) ?
V2 O12 . 2.091(3) ?
V2 O11 . 2.148(3) ?
V3 O8 . 1.602(3) ?
V3 O25 . 1.807(3) ?
V3 O7 . 1.834(3) ?
V3 O19 . 1.953(3) ?
V3 O9 . 2.055(3) ?
V3 O12 . 2.395(3) ?
V4 O6 . 1.611(3) ?
V4 O7 . 1.813(3) ?
V4 O14 . 1.846(3) ?
V4 O24 . 1.897(3) ?
V4 O5 . 2.076(3) ?
V4 O12 . 2.328(3) ?
V5 O5 . 1.680(3) ?
V5 O4 . 1.692(3) ?
V5 O23 . 1.842(3) ?
V5 O17 . 2.055(3) ?
V5 O12 . 2.070(3) ?
V5 O11 . 2.124(3) ?
V6 O3 . 1.615(3) ?
V6 O22 . 1.773(3) ?
V6 O2 . 1.849(3) ?
V6 O15 . 1.997(3) ?
V6 O4 . 2.021(3) ?
V6 O11 . 2.230(3) ?
V7 O16 . 1.617(3) ?
V7 O13 . 1.728(3) ?
V7 O20 . 1.900(3) ?
V7 O15 . 1.945(3) ?
V7 O17 . 2.122(3) ?
V7 O11 . 2.200(3) ?
V8 O18 . 1.622(3) ?
V8 O19 . 1.733(3) ?
V8 O14 . 1.859(3) ?
V8 O20 . 1.991(3) ?
V8 O17 . 2.123(3) ?
V8 O12 . 2.223(3) ?
V9 O28 . 1.605(3) ?
V9 O21 . 1.797(3) ?
V9 O22 . 1.875(3) ?
V9 O27 . 1.935(3) ?
V9 O23 . 2.024(3) ?
V9 O11 . 2.338(3) ?
V10 O26 . 1.607(3) ?
V10 O24 . 1.776(3) ?
V10 O25 . 1.845(3) ?
V10 O23 . 1.996(3) ?
V10 O27 . 2.035(3) ?
V10 O12 . 2.297(3) ?
V11 O30 . 1.597(3) ?
V11 O29 . 1.784(3) ?
V11 O41 . 1.868(3) ?
V11 O49 . 1.938(3) ?
V11 O31 . 2.046(3) ?
V11 O39 . 2.332(3) ?
V12 O31 . 1.678(3) ?
V12 O33 . 1.692(3) ?
V12 O43 . 1.900(3) ?
V12 O50 . 1.960(3) ?
V12 O40 . 2.106(3) ?
V12 O39 . 2.112(3) ?
V13 O32 . 1.600(3) ?
V13 O45 . 1.813(3) ?
V13 O34 . 1.832(3) ?
V13 O51 . 1.963(3) ?
V13 O33 . 2.018(3) ?
V13 O40 . 2.367(3) ?
V14 O35 . 1.595(3) ?
V14 O34 . 1.822(3) ?
V14 O52 . 1.870(3) ?
V14 O46 . 1.880(3) ?
V14 O36 . 2.060(3) ?
V14 O40 . 2.306(3) ?
V15 O36 . 1.682(3) ?
V15 O37 . 1.693(3) ?
V15 O47 . 1.861(3) ?
V15 O54 . 2.050(3) ?
V15 O40 . 2.076(3) ?
V15 O39 . 2.124(3) ?
V16 O38 . 1.593(3) ?
V16 O48 . 1.793(3) ?
V16 O29 . 1.853(3) ?
V16 O56 . 1.993(3) ?
V16 O37 . 2.015(3) ?
V16 O39 . 2.284(3) ?
V17 O42 . 1.594(3) ?
V17 O41 . 1.815(3) ?
V17 O48 . 1.868(3) ?
V17 O43 . 1.952(3) ?
V17 O47 . 2.006(3) ?
V17 O39 . 2.328(3) ?
V18 O44 . 1.606(3) ?
V18 O46 . 1.796(3) ?
V18 O45 . 1.841(3) ?
V18 O47 . 1.999(3) ?
V18 O43 . 2.014(3) ?
V18 O40 . 2.330(3) ?
V19 O55 . 1.620(3) ?
V19 O49 . 1.722(3) ?
V19 O50 . 1.897(3) ?
V19 O56 . 1.940(3) ?
V19 O54 . 2.125(3) ?
V19 O39 . 2.213(3) ?
V20 O53 . 1.617(3) ?
V20 O51 . 1.763(3) ?
V20 O52 . 1.830(3) ?
V20 O50 . 1.989(3) ?
V20 O54 . 2.114(3) ?
V20 O40 . 2.214(3) ?
O15 H15 . 0.8400 ?
O17 H17 . 0.8400 ?
O54 H54 . 0.8400 ?
O56 H56 . 0.8400 ?
N1 C5 . 1.506(5) ?
N1 C1 . 1.508(4) ?
N1 C3 . 1.509(5) ?
N1 H1 . 0.8800 ?
N2 C11 . 1.498(5) ?
N2 C9 . 1.499(5) ?
N2 C7 . 1.512(5) ?
N2 H2 . 0.8800 ?
N3 C13 . 1.487(5) ?
N3 C15 . 1.497(5) ?
N3 C17 . 1.499(5) ?
N3 H3 . 0.8800 ?
N4 C21 . 1.432(8) ?
N4 C23 . 1.459(7) ?
N4 C19 . 1.477(7) ?
N4 H4 . 0.8800 ?
N4' C21' . 1.439(9) ?
N4' C23' . 1.455(9) ?
N4' C19' . 1.461(9) ?
N4' H4' . 0.8800 ?
N5 C29 . 1.454(6) ?
N5 C25 . 1.476(5) ?
N5 C27 . 1.480(5) ?
N5 H5 . 0.8800 ?
N5' C27' . 1.469(9) ?
N5' C29' . 1.489(9) ?
N5' C25' . 1.489(9) ?
N5' H5' . 0.8800 ?
N6 C39 . 1.498(5) ?
N6 C41 . 1.503(5) ?
N6 C37 . 1.504(5) ?
N6 H6 . 0.8800 ?
N7 C31 . 1.504(6) ?
N7 C35 . 1.513(6) ?
N7 C33 . 1.515(6) ?
N7 H7 . 0.8800 ?
N8 C43 . 1.502(5) ?
N8 C45 . 1.506(5) ?
N8 C47 . 1.509(5) ?
N8 H8 . 0.8800 ?
C1 C2 . 1.508(5) ?
C1 H1A . 0.9900 ?
C1 H1B . 0.9900 ?
C2 H2A . 0.9800 ?
C2 H2B . 0.9800 ?
C2 H2C . 0.9800 ?
C3 C4 . 1.503(6) ?
C3 H3A . 0.9900 ?
C3 H3B . 0.9900 ?
C4 H4A . 0.9800 ?
C4 H4B . 0.9800 ?
C4 H4C . 0.9800 ?
C5 C6 . 1.516(6) ?
C5 H5A . 0.9900 ?
C5 H5B . 0.9900 ?
C6 H6A . 0.9800 ?
C6 H6B . 0.9800 ?
C6 H6C . 0.9800 ?
C7 C8 . 1.510(6) ?
C7 H7A . 0.9900 ?
C7 H7B . 0.9900 ?
C8 H8A . 0.9800 ?
C8 H8B . 0.9800 ?
C8 H8C . 0.9800 ?
C9 C10 . 1.514(6) ?
C9 H9A . 0.9900 ?
C9 H9B . 0.9900 ?
C10 H10A . 0.9800 ?
C10 H10B . 0.9800 ?
C10 H10C . 0.9800 ?
C11 C12 . 1.506(6) ?
C11 H11A . 0.9900 ?
C11 H11B . 0.9900 ?
C12 H12A . 0.9800 ?
C12 H12B . 0.9800 ?
C12 H12C . 0.9800 ?
C13 C14 . 1.496(7) ?
C13 H13A . 0.9900 ?
C13 H13B . 0.9900 ?
C14 H14A . 0.9800 ?
C14 H14B . 0.9800 ?
C14 H14C . 0.9800 ?
C15 C16 . 1.518(7) ?
C15 H15A . 0.9900 ?
C15 H15B . 0.9900 ?
C16 H16A . 0.9800 ?
C16 H16B . 0.9800 ?
C16 H16C . 0.9800 ?
C17 C18 . 1.504(6) ?
C17 H17A . 0.9900 ?
C17 H17B . 0.9900 ?
C18 H18A . 0.9800 ?
C18 H18B . 0.9800 ?
C18 H18C . 0.9800 ?
C19 C20 . 1.488(8) ?
C19 H19A . 0.9900 ?
C19 H19B . 0.9900 ?
C19' C20' . 1.519(9) ?
C19' H19C . 0.9900 ?
C19' H19D . 0.9900 ?
C20 H20A . 0.9800 ?
C20 H20B . 0.9800 ?
C20 H20C . 0.9800 ?
C20' H20D . 0.9800 ?
C20' H20E . 0.9800 ?
C20' H20F . 0.9800 ?
C21 C22 . 1.404(8) ?
C21 H21A . 0.9900 ?
C21 H21B . 0.9900 ?
C21' C22' . 1.430(10) ?
C21' H21C . 0.9900 ?
C21' H21D . 0.9900 ?
C22 H22A . 0.9800 ?
C22 H22B . 0.9800 ?
C22 H22C . 0.9800 ?
C22' H22D . 0.9800 ?
C22' H22E . 0.9800 ?
C22' H22F . 0.9800 ?
C23 C24 . 1.460(8) ?
C23 H23A . 0.9900 ?
C23 H23B . 0.9900 ?
C23' C24' . 1.481(10) ?
C23' H23D . 0.9900 ?
C23' H23C . 0.9900 ?
C24 H24A . 0.9800 ?
C24 H24B . 0.9800 ?
C24 H24C . 0.9800 ?
C24' H24D . 0.9800 ?
C24' H24E . 0.9800 ?
C24' H24F . 0.9800 ?
C25 C26 . 1.516(7) ?
C25 H25A . 0.9900 ?
C25 H25B . 0.9900 ?
C25' C26' . 1.501(10) ?
C25' H25C . 0.9900 ?
C25' H25D . 0.9900 ?
C26 H26A . 0.9800 ?
C26 H26B . 0.9800 ?
C26 H26C . 0.9800 ?
C26' H26D . 0.9800 ?
C26' H26E . 0.9800 ?
C26' H26F . 0.9800 ?
C27 C28 . 1.478(6) ?
C27 H27A . 0.9900 ?
C27 H27B . 0.9900 ?
C27' C28' . 1.490(10) ?
C27' H27C . 0.9900 ?
C27' H27D . 0.9900 ?
C28 H28A . 0.9800 ?
C28 H28B . 0.9800 ?
C28 H28C . 0.9800 ?
C28' H28D . 0.9800 ?
C28' H28E . 0.9800 ?
C28' H28F . 0.9800 ?
C29 C30 . 1.516(6) ?
C29 H29A . 0.9900 ?
C29 H29B . 0.9900 ?
C29' C30' . 1.504(10) ?
C29' H29C . 0.9900 ?
C29' H29D . 0.9900 ?
C30 H30A . 0.9800 ?
C30 H30B . 0.9800 ?
C30 H30C . 0.9800 ?
C30' H30D . 0.9800 ?
C30' H30E . 0.9800 ?
C30' H30F . 0.9800 ?
C31 C32 . 1.516(7) ?
C31 H31A . 0.9900 ?
C31 H31B . 0.9900 ?
C32 H32A . 0.9800 ?
C32 H32B . 0.9800 ?
C32 H32C . 0.9800 ?
C33 C34 . 1.512(7) ?
C33 H33A . 0.9900 ?
C33 H33B . 0.9900 ?
C34 H34A . 0.9800 ?
C34 H34B . 0.9800 ?
C34 H34C . 0.9800 ?
C35 C36 . 1.527(7) ?
C35 H35A . 0.9900 ?
C35 H35B . 0.9900 ?
C36 H36A . 0.9800 ?
C36 H36B . 0.9800 ?
C36 H36C . 0.9800 ?
C37 C38 . 1.514(6) ?
C37 H37A . 0.9900 ?
C37 H37B . 0.9900 ?
C38 H38A . 0.9800 ?
C38 H38B . 0.9800 ?
C38 H38C . 0.9800 ?
C39 C40 . 1.519(6) ?
C39 H39A . 0.9900 ?
C39 H39B . 0.9900 ?
C40 H40A . 0.9800 ?
C40 H40B . 0.9800 ?
C40 H40C . 0.9800 ?
C41 C42 . 1.508(6) ?
C41 H41A . 0.9900 ?
C41 H41B . 0.9900 ?
C42 H42A . 0.9800 ?
C42 H42B . 0.9800 ?
C42 H42C . 0.9800 ?
C43 C44 . 1.501(6) ?
C43 H43A . 0.9900 ?
C43 H43B . 0.9900 ?
C44 H44A . 0.9800 ?
C44 H44B . 0.9800 ?
C44 H44C . 0.9800 ?
C45 C46 . 1.488(6) ?
C45 H45A . 0.9900 ?
C45 H45B . 0.9900 ?
C46 H46A . 0.9800 ?
C46 H46B . 0.9800 ?
C46 H46C . 0.9800 ?
C47 C48 . 1.508(6) ?
C47 H47A . 0.9900 ?
C47 H47B . 0.9900 ?
C48 H48A . 0.9800 ?
C48 H48B . 0.9800 ?
C48 H48C . 0.9800 ?

loop_
_geom_hbond_atom_site_label_D
_geom_hbond_atom_site_label_H
_geom_hbond_atom_site_label_A
_geom_hbond_site_symmetry_A
_geom_hbond_distance_DH
_geom_hbond_distance_HA
_geom_hbond_distance_DA
_geom_hbond_angle_DHA
_geom_hbond_publ_flag
N1 H1 O3 . 0.88 2.06 2.937(4) 175 yes
N2 H2 O14 . 0.88 1.89 2.765(4) 176 yes
N3 H3 O41 . 0.88 1.82 2.699(4) 175 yes
N4 H4 O9 . 0.88 2.13 2.968(9) 160 yes
N4' H4' O9 . 0.88 1.99 2.830(16) 158 yes
N5 H5 O26 . 0.88 2.39 2.981(5) 125 yes
N5 H5 O28 . 0.88 2.38 3.187(5) 153 yes
N6 H6 O51 . 0.88 1.96 2.823(4) 167 yes
N7 H7 O34 . 0.88 2.33 3.061(4) 141 yes
N7 H7 O45 . 0.88 2.44 3.156(5) 139 yes
N7 H7 O46 . 0.88 2.40 3.139(4) 142 yes
N8 H8 O52 . 0.88 1.91 2.766(4) 162 yes
O15 H15 O18 2_665 0.84 1.99 2.819(4) 171 yes
O17 H17 O16 2_665 0.84 1.90 2.715(4) 162 yes
O54 H54 O55 2_757 0.84 1.88 2.686(4) 159 yes
O56 H56 O53 2_757 0.84 1.94 2.775(4) 177 yes

loop_
_geom_torsion_atom_site_label_1
_geom_torsion_atom_site_label_2
_geom_torsion_atom_site_label_3
_geom_torsion_atom_site_label_4
_geom_torsion_site_symmetry_1
_geom_torsion_site_symmetry_2
_geom_torsion_site_symmetry_3
_geom_torsion_site_symmetry_4
_geom_torsion
_geom_torsion_publ_flag
O1 V1 O2 V6 . . . . -176.62(14) ?
O21 V1 O2 V6 . . . . -72.70(15) ?
O13 V1 O2 V6 . . . . 82.03(15) ?
O10 V1 O2 V6 . . . . 9.8(3) ?
O11 V1 O2 V6 . . . . 6.39(13) ?
O3 V6 O2 V1 . . . . -177.78(14) ?
O22 V6 O2 V1 . . . . 75.49(15) ?
O15 V6 O2 V1 . . . . -81.95(14) ?
O4 V6 O2 V1 . . . . -18.8(4) ?
O11 V6 O2 V1 . . . . -6.66(13) ?
O5 V5 O4 V6 . . . . 179.74(12) ?
O23 V5 O4 V6 . . . . 74.58(14) ?
O17 V5 O4 V6 . . . . -85.22(13) ?
O12 V5 O4 V6 . . . . -28.4(5) ?
O11 V5 O4 V6 . . . . -8.40(12) ?
O3 V6 O4 V5 . . . . -179.66(14) ?
O22 V6 O4 V5 . . . . -74.64(15) ?
O2 V6 O4 V5 . . . . 20.6(4) ?
O15 V6 O4 V5 . . . . 84.53(14) ?
O11 V6 O4 V5 . . . . 8.24(12) ?
O4 V5 O5 V4 . . . . 175.95(12) ?
O23 V5 O5 V4 . . . . -80.33(14) ?
O17 V5 O5 V4 . . . . 81.22(13) ?
O12 V5 O5 V4 . . . . 3.72(13) ?
O11 V5 O5 V4 . . . . 30.0(5) ?
O6 V4 O5 V5 . . . . 176.65(14) ?
O7 V4 O5 V5 . . . . 2.9(3) ?
O14 V4 O5 V5 . . . . -82.37(14) ?
O24 V4 O5 V5 . . . . 75.82(14) ?
O12 V4 O5 V5 . . . . -3.46(12) ?
O6 V4 O7 V3 . . . . -177.17(15) ?
O14 V4 O7 V3 . . . . 79.93(15) ?
O24 V4 O7 V3 . . . . -74.79(15) ?
O5 V4 O7 V3 . . . . -3.6(4) ?
O12 V4 O7 V3 . . . . 2.56(14) ?
O8 V3 O7 V4 . . . . -179.78(15) ?
O25 V3 O7 V4 . . . . 75.83(16) ?
O19 V3 O7 V4 . . . . -77.43(15) ?
O9 V3 O7 V4 . . . . -10.6(3) ?
O12 V3 O7 V4 . . . . -2.51(13) ?
O10 V2 O9 V3 . . . . 178.27(12) ?
O27 V2 O9 V3 . . . . 77.63(14) ?
O20 V2 O9 V3 . . . . -83.09(14) ?
O12 V2 O9 V3 . . . . -4.06(13) ?
O11 V2 O9 V3 . . . . -11.6(6) ?
O8 V3 O9 V2 . . . . -178.62(15) ?
O25 V3 O9 V2 . . . . -76.21(15) ?
O7 V3 O9 V2 . . . . 12.1(3) ?
O19 V3 O9 V2 . . . . 80.25(14) ?
O12 V3 O9 V2 . . . . 3.70(12) ?
O9 V2 O10 V1 . . . . -178.17(13) ?
O27 V2 O10 V1 . . . . -77.22(15) ?
O20 V2 O10 V1 . . . . 82.68(14) ?
O12 V2 O10 V1 . . . . 10.0(5) ?
O11 V2 O10 V1 . . . . 4.03(13) ?
O1 V1 O10 V2 . . . . 179.00(15) ?
O2 V1 O10 V2 . . . . -7.4(3) ?
O21 V1 O10 V2 . . . . 77.07(15) ?
O13 V1 O10 V2 . . . . -81.83(15) ?
O11 V1 O10 V2 . . . . -3.84(12) ?
O5 V5 O11 V2 . . . . -32.4(5) ?
O4 V5 O11 V2 . . . . -179.93(12) ?
O23 V5 O11 V2 . . . . 79.98(12) ?
O17 V5 O11 V2 . . . . -85.41(11) ?
O12 V5 O11 V2 . . . . -5.66(10) ?
O5 V5 O11 V7 . . . . 60.0(5) ?
O4 V5 O11 V7 . . . . -87.46(12) ?
O23 V5 O11 V7 . . . . 172.44(12) ?
O17 V5 O11 V7 . . . . 7.05(10) ?
O12 V5 O11 V7 . . . . 86.80(11) ?
O5 V5 O11 V6 . . . . 154.7(4) ?
O4 V5 O11 V6 . . . . 7.18(10) ?
O23 V5 O11 V6 . . . . -92.92(11) ?
O17 V5 O11 V6 . . . . 101.70(10) ?
O12 V5 O11 V6 . . . . -178.55(10) ?
O5 V5 O11 V9 . . . . -121.0(4) ?
O4 V5 O11 V9 . . . . 91.49(11) ?
O23 V5 O11 V9 . . . . -8.61(10) ?
O17 V5 O11 V9 . . . . -173.99(11) ?
O12 V5 O11 V9 . . . . -94.24(10) ?
O5 V5 O11 V1 . . . . -167.4(6) ?
O4 V5 O11 V1 . . . . 45.1(7) ?
O23 V5 O11 V1 . . . . -55.0(7) ?
O17 V5 O11 V1 . . . . 139.6(7) ?
O12 V5 O11 V1 . . . . -140.6(7) ?
O10 V2 O11 V5 . . . . -176.13(12) ?
O9 V2 O11 V5 . . . . 13.4(6) ?
O27 V2 O11 V5 . . . . -77.72(11) ?
O20 V2 O11 V5 . . . . 86.74(11) ?
O12 V2 O11 V5 . . . . 5.62(10) ?
O10 V2 O11 V7 . . . . 82.25(11) ?
O9 V2 O11 V7 . . . . -88.3(5) ?
O27 V2 O11 V7 . . . . -179.34(11) ?
O20 V2 O11 V7 . . . . -14.88(10) ?
O12 V2 O11 V7 . . . . -96.00(10) ?
O10 V2 O11 V6 . . . . -37.8(7) ?
O9 V2 O11 V6 . . . . 151.7(6) ?
O27 V2 O11 V6 . . . . 60.6(7) ?
O20 V2 O11 V6 . . . . -134.9(7) ?
O12 V2 O11 V6 . . . . 143.9(7) ?
O10 V2 O11 V9 . . . . -86.16(11) ?
O9 V2 O11 V9 . . . . 103.3(5) ?
O27 V2 O11 V9 . . . . 12.25(10) ?
O20 V2 O11 V9 . . . . 176.71(11) ?
O12 V2 O11 V9 . . . . 95.60(10) ?
O10 V2 O11 V1 . . . . -3.22(10) ?
O9 V2 O11 V1 . . . . -173.7(5) ?
O27 V2 O11 V1 . . . . 95.19(10) ?
O20 V2 O11 V1 . . . . -100.35(10) ?
O12 V2 O11 V1 . . . . 178.53(10) ?
O16 V7 O11 V5 . . . . 21.6(7) ?
O13 V7 O11 V5 . . . . 176.14(12) ?
O20 V7 O11 V5 . . . . -84.74(12) ?
O15 V7 O11 V5 . . . . 80.35(12) ?
O17 V7 O11 V5 . . . . -6.92(10) ?
O16 V7 O11 V2 . . . . 121.6(6) ?
O13 V7 O11 V2 . . . . -83.84(11) ?
O20 V7 O11 V2 . . . . 15.28(10) ?
O15 V7 O11 V2 . . . . -179.63(12) ?
O17 V7 O11 V2 . . . . 93.10(10) ?
O16 V7 O11 V6 . . . . -67.7(7) ?
O13 V7 O11 V6 . . . . 86.87(11) ?
O20 V7 O11 V6 . . . . -174.02(12) ?
O15 V7 O11 V6 . . . . -8.93(10) ?
O17 V7 O11 V6 . . . . -96.20(11) ?
O16 V7 O11 V9 . . . . -153.2(6) ?
O13 V7 O11 V9 . . . . 1.3(6) ?
O20 V7 O11 V9 . . . . 100.5(6) ?
O15 V7 O11 V9 . . . . -94.5(6) ?
O17 V7 O11 V9 . . . . 178.3(7) ?
O16 V7 O11 V1 . . . . -151.0(6) ?
O13 V7 O11 V1 . . . . 3.55(10) ?
O20 V7 O11 V1 . . . . 102.67(10) ?
O15 V7 O11 V1 . . . . -92.25(10) ?
O17 V7 O11 V1 . . . . -179.52(10) ?
O3 V6 O11 V5 . . . . -48.5(6) ?
O22 V6 O11 V5 . . . . 84.04(11) ?
O2 V6 O11 V5 . . . . 178.56(11) ?
O15 V6 O11 V5 . . . . -92.51(10) ?
O4 V6 O11 V5 . . . . -6.19(9) ?
O3 V6 O11 V2 . . . . 172.5(6) ?
O22 V6 O11 V2 . . . . -55.0(7) ?
O2 V6 O11 V2 . . . . 39.5(7) ?
O15 V6 O11 V2 . . . . 128.5(7) ?
O4 V6 O11 V2 . . . . -145.2(7) ?
O3 V6 O11 V7 . . . . 52.8(6) ?
O22 V6 O11 V7 . . . . -174.69(12) ?
O2 V6 O11 V7 . . . . -80.16(11) ?
O15 V6 O11 V7 . . . . 8.76(10) ?
O4 V6 O11 V7 . . . . 95.09(11) ?
O3 V6 O11 V9 . . . . -138.9(6) ?
O22 V6 O11 V9 . . . . -6.35(10) ?
O2 V6 O11 V9 . . . . 88.18(10) ?
O15 V6 O11 V9 . . . . 177.11(11) ?
O4 V6 O11 V9 . . . . -96.57(10) ?
O3 V6 O11 V1 . . . . 137.7(6) ?
O22 V6 O11 V1 . . . . -89.78(10) ?
O2 V6 O11 V1 . . . . 4.75(9) ?
O15 V6 O11 V1 . . . . 93.68(10) ?
O4 V6 O11 V1 . . . . 180.00(10) ?
O21 V9 O11 V5 . . . . -177.44(12) ?
O22 V9 O11 V5 . . . . -82.21(11) ?
O27 V9 O11 V5 . . . . 87.53(11) ?
O23 V9 O11 V5 . . . . 8.07(10) ?
O21 V9 O11 V2 . . . . 82.84(11) ?
O22 V9 O11 V2 . . . . 178.06(12) ?
O27 V9 O11 V2 . . . . -12.20(10) ?
O23 V9 O11 V2 . . . . -91.65(11) ?
O21 V9 O11 V7 . . . . -2.5(6) ?
O22 V9 O11 V7 . . . . 92.7(6) ?
O27 V9 O11 V7 . . . . -97.6(6) ?
O23 V9 O11 V7 . . . . -177.0(7) ?
O21 V9 O11 V6 . . . . -89.14(11) ?
O22 V9 O11 V6 . . . . 6.09(10) ?
O27 V9 O11 V6 . . . . 175.83(11) ?
O23 V9 O11 V6 . . . . 96.38(10) ?
O21 V9 O11 V1 . . . . -4.75(10) ?
O22 V9 O11 V1 . . . . 90.48(10) ?
O27 V9 O11 V1 . . . . -99.79(10) ?
O23 V9 O11 V1 . . . . -179.24(11) ?
O2 V1 O11 V5 . . . . -43.0(7) ?
O21 V1 O11 V5 . . . . 51.5(7) ?
O13 V1 O11 V5 . . . . -136.8(7) ?
O10 V1 O11 V5 . . . . 138.5(8) ?
O2 V1 O11 V2 . . . . -178.80(11) ?
O21 V1 O11 V2 . . . . -84.25(11) ?
O13 V1 O11 V2 . . . . 87.44(10) ?
O10 V1 O11 V2 . . . . 2.78(9) ?
O2 V1 O11 V7 . . . . 90.53(11) ?
O21 V1 O11 V7 . . . . -174.92(11) ?
O13 V1 O11 V7 . . . . -3.23(9) ?
O10 V1 O11 V7 . . . . -87.89(10) ?
O2 V1 O11 V6 . . . . -4.89(10) ?
O21 V1 O11 V6 . . . . 89.65(11) ?
O13 V1 O11 V6 . . . . -98.66(10) ?
O10 V1 O11 V6 . . . . 176.69(11) ?
O2 V1 O11 V9 . . . . -89.92(10) ?
O21 V1 O11 V9 . . . . 4.63(10) ?
O13 V1 O11 V9 . . . . 176.32(11) ?
O10 V1 O11 V9 . . . . 91.66(10) ?
O5 V5 O12 V2 . . . . 179.35(12) ?
O4 V5 O12 V2 . . . . 26.2(4) ?
O23 V5 O12 V2 . . . . -78.89(12) ?
O17 V5 O12 V2 . . . . 85.04(11) ?
O11 V5 O12 V2 . . . . 5.89(10) ?
O5 V5 O12 V8 . . . . 82.23(12) ?
O4 V5 O12 V8 . . . . -70.9(4) ?
O23 V5 O12 V8 . . . . -176.01(12) ?
O17 V5 O12 V8 . . . . -12.08(10) ?
O11 V5 O12 V8 . . . . -91.23(11) ?
O5 V5 O12 V10 . . . . -87.79(11) ?
O4 V5 O12 V10 . . . . 119.1(4) ?
O23 V5 O12 V10 . . . . 13.97(10) ?
O17 V5 O12 V10 . . . . 177.90(11) ?
O11 V5 O12 V10 . . . . 98.75(10) ?
O5 V5 O12 V4 . . . . -3.12(11) ?
O4 V5 O12 V4 . . . . -156.3(4) ?
O23 V5 O12 V4 . . . . 98.64(10) ?
O17 V5 O12 V4 . . . . -97.43(10) ?
O11 V5 O12 V4 . . . . -176.58(10) ?
O5 V5 O12 V3 . . . . -38.0(6) ?
O4 V5 O12 V3 . . . . 168.8(5) ?
O23 V5 O12 V3 . . . . 63.7(6) ?
O17 V5 O12 V3 . . . . -132.3(6) ?
O11 V5 O12 V3 . . . . 148.5(6) ?
O10 V2 O12 V5 . . . . -11.9(4) ?
O9 V2 O12 V5 . . . . 175.87(12) ?
O27 V2 O12 V5 . . . . 77.62(12) ?
O20 V2 O12 V5 . . . . -87.04(12) ?
O11 V2 O12 V5 . . . . -5.85(10) ?
O10 V2 O12 V8 . . . . 90.8(4) ?
O9 V2 O12 V8 . . . . -81.37(11) ?
O27 V2 O12 V8 . . . . -179.62(11) ?
O20 V2 O12 V8 . . . . 15.72(10) ?
O11 V2 O12 V8 . . . . 96.91(10) ?
O10 V2 O12 V10 . . . . -102.2(4) ?
O9 V2 O12 V10 . . . . 85.64(11) ?
O27 V2 O12 V10 . . . . -12.60(10) ?
O20 V2 O12 V10 . . . . -177.27(11) ?
O11 V2 O12 V10 . . . . -96.07(10) ?
O10 V2 O12 V4 . . . . 179.6(5) ?
O9 V2 O12 V4 . . . . 7.4(6) ?
O27 V2 O12 V4 . . . . -90.8(6) ?
O20 V2 O12 V4 . . . . 104.5(6) ?
O11 V2 O12 V4 . . . . -174.3(6) ?
O10 V2 O12 V3 . . . . 175.5(4) ?
O9 V2 O12 V3 . . . . 3.28(10) ?
O27 V2 O12 V3 . . . . -94.96(10) ?
O20 V2 O12 V3 . . . . 100.37(10) ?
O11 V2 O12 V3 . . . . -178.43(10) ?
O18 V8 O12 V5 . . . . 23.6(7) ?
O19 V8 O12 V5 . . . . -176.04(13) ?
O14 V8 O12 V5 . . . . -77.18(12) ?
O20 V8 O12 V5 . . . . 88.96(12) ?
O17 V8 O12 V5 . . . . 11.94(10) ?
O18 V8 O12 V2 . . . . -81.0(6) ?
O19 V8 O12 V2 . . . . 79.38(12) ?
O14 V8 O12 V2 . . . . 178.24(12) ?
O20 V8 O12 V2 . . . . -15.62(10) ?
O17 V8 O12 V2 . . . . -92.64(11) ?
O18 V8 O12 V10 . . . . 160.7(5) ?
O19 V8 O12 V10 . . . . -38.9(5) ?
O14 V8 O12 V10 . . . . 60.0(5) ?
O20 V8 O12 V10 . . . . -133.9(5) ?
O17 V8 O12 V10 . . . . 149.1(5) ?
O18 V8 O12 V4 . . . . 111.4(6) ?
O19 V8 O12 V4 . . . . -88.17(11) ?
O14 V8 O12 V4 . . . . 10.68(10) ?
O20 V8 O12 V4 . . . . 176.82(11) ?
O17 V8 O12 V4 . . . . 99.80(10) ?
O18 V8 O12 V3 . . . . -167.0(6) ?
O19 V8 O12 V3 . . . . -6.64(10) ?
O14 V8 O12 V3 . . . . 92.22(10) ?
O20 V8 O12 V3 . . . . -101.64(10) ?
O17 V8 O12 V3 . . . . -178.66(10) ?
O25 V10 O12 V5 . . . . 178.14(12) ?
O23 V10 O12 V5 . . . . -13.25(10) ?
O27 V10 O12 V5 . . . . -91.35(11) ?
O24 V10 O12 V2 . . . . -175.06(12) ?
O25 V10 O12 V2 . . . . -78.46(11) ?
O23 V10 O12 V2 . . . . 90.15(11) ?
O27 V10 O12 V2 . . . . 12.05(10) ?
O24 V10 O12 V8 . . . . -56.6(5) ?
O25 V10 O12 V8 . . . . 40.0(5) ?
O23 V10 O12 V8 . . . . -151.4(5) ?
O27 V10 O12 V8 . . . . 130.5(5) ?
O24 V10 O12 V4 . . . . -7.26(10) ?
O25 V10 O12 V4 . . . . 89.34(11) ?
O23 V10 O12 V4 . . . . -102.04(10) ?
O27 V10 O12 V4 . . . . 179.85(11) ?
O24 V10 O12 V3 . . . . -89.07(11) ?
O25 V10 O12 V3 . . . . 7.54(10) ?
O23 V10 O12 V3 . . . . 176.15(11) ?
O27 V10 O12 V3 . . . . 98.05(10) ?
O7 V4 O12 V5 . . . . -174.75(11) ?
O14 V4 O12 V5 . . . . 90.67(11) ?
O24 V4 O12 V5 . . . . -82.79(11) ?
O5 V4 O12 V5 . . . . 2.64(9) ?
O7 V4 O12 V2 . . . . -6.0(6) ?
O14 V4 O12 V2 . . . . -100.6(6) ?
O24 V4 O12 V2 . . . . 85.9(6) ?
O5 V4 O12 V2 . . . . 171.4(6) ?
O7 V4 O12 V8 . . . . 83.73(10) ?
O14 V4 O12 V8 . . . . -10.85(10) ?
O24 V4 O12 V8 . . . . 175.69(11) ?
O5 V4 O12 V8 . . . . -98.88(10) ?
O7 V4 O12 V10 . . . . -85.08(10) ?
O14 V4 O12 V10 . . . . -179.66(11) ?
O24 V4 O12 V10 . . . . 6.87(10) ?
O5 V4 O12 V10 . . . . 92.31(10) ?
O7 V4 O12 V3 . . . . -1.80(10) ?
O14 V4 O12 V3 . . . . -96.38(10) ?
O24 V4 O12 V3 . . . . 90.15(10) ?
O5 V4 O12 V3 . . . . 175.59(10) ?
O25 V3 O12 V5 . . . . -58.1(6) ?
O7 V3 O12 V5 . . . . 37.2(6) ?
O19 V3 O12 V5 . . . . 127.8(6) ?
O9 V3 O12 V5 . . . . -146.5(6) ?
O25 V3 O12 V2 . . . . 85.65(11) ?
O7 V3 O12 V2 . . . . -179.11(11) ?
O19 V3 O12 V2 . . . . -88.43(10) ?
O9 V3 O12 V2 . . . . -2.81(9) ?
O25 V3 O12 V8 . . . . -179.86(12) ?
O7 V3 O12 V8 . . . . -84.62(10) ?
O19 V3 O12 V8 . . . . 6.06(9) ?
O9 V3 O12 V8 . . . . 91.68(10) ?
O25 V3 O12 V10 . . . . -7.74(10) ?
O7 V3 O12 V10 . . . . 87.50(10) ?
O19 V3 O12 V10 . . . . 178.18(11) ?
O9 V3 O12 V10 . . . . -96.20(10) ?
O25 V3 O12 V4 . . . . -93.45(11) ?
O7 V3 O12 V4 . . . . 1.79(9) ?
O19 V3 O12 V4 . . . . 92.47(10) ?
O9 V3 O12 V4 . . . . 178.09(10) ?
O16 V7 O13 V1 . . . . 170.48(14) ?
O20 V7 O13 V1 . . . . -82.60(15) ?
O15 V7 O13 V1 . . . . 71.52(15) ?
O17 V7 O13 V1 . . . . -12.6(4) ?
O11 V7 O13 V1 . . . . -4.65(13) ?
O1 V1 O13 V7 . . . . 179.98(15) ?
O2 V1 O13 V7 . . . . -75.11(16) ?
O21 V1 O13 V7 . . . . 23.7(4) ?
O10 V1 O13 V7 . . . . 79.79(15) ?
O11 V1 O13 V7 . . . . 4.49(13) ?
O6 V4 O14 V8 . . . . -174.05(15) ?
O7 V4 O14 V8 . . . . -68.09(15) ?
O24 V4 O14 V8 . . . . 29.1(4) ?
O5 V4 O14 V8 . . . . 87.85(15) ?
O12 V4 O14 V8 . . . . 14.15(13) ?
O18 V8 O14 V4 . . . . 176.96(14) ?
O19 V8 O14 V4 . . . . 67.57(16) ?
O20 V8 O14 V4 . . . . -44.2(3) ?
O17 V8 O14 V4 . . . . -88.06(14) ?
O12 V8 O14 V4 . . . . -14.71(13) ?
O16 V7 O15 V6 . . . . -178.70(14) ?
O13 V7 O15 V6 . . . . -72.31(14) ?
O20 V7 O15 V6 . . . . 42.7(3) ?
O17 V7 O15 V6 . . . . 85.84(13) ?
O11 V7 O15 V6 . . . . 10.72(12) ?
O3 V6 O15 V7 . . . . 177.51(14) ?
O22 V6 O15 V7 . . . . -19.6(4) ?
O2 V6 O15 V7 . . . . 72.20(14) ?
O4 V6 O15 V7 . . . . -87.71(14) ?
O11 V6 O15 V7 . . . . -10.65(12) ?
O5 V5 O17 V7 . . . . -175.82(13) ?
O4 V5 O17 V7 . . . . 77.30(13) ?
O23 V5 O17 V7 . . . . -45.7(3) ?
O12 V5 O17 V7 . . . . -88.46(12) ?
O11 V5 O17 V7 . . . . -7.48(11) ?
O5 V5 O17 V8 . . . . -74.49(13) ?
O4 V5 O17 V8 . . . . 178.62(13) ?
O23 V5 O17 V8 . . . . 55.7(3) ?
O12 V5 O17 V8 . . . . 12.87(11) ?
O11 V5 O17 V8 . . . . 93.85(12) ?
O16 V7 O17 V5 . . . . -167.44(13) ?
O13 V7 O17 V5 . . . . 15.5(4) ?
O20 V7 O17 V5 . . . . 89.69(12) ?
O15 V7 O17 V5 . . . . -70.60(12) ?
O11 V7 O17 V5 . . . . 7.32(10) ?
O16 V7 O17 V8 . . . . 84.50(12) ?
O13 V7 O17 V8 . . . . -92.5(3) ?
O20 V7 O17 V8 . . . . -18.36(10) ?
O15 V7 O17 V8 . . . . -178.65(11) ?
O11 V7 O17 V8 . . . . -100.73(11) ?
O18 V8 O17 V5 . . . . 170.10(13) ?
O19 V8 O17 V5 . . . . -31.6(3) ?
O14 V8 O17 V5 . . . . 68.83(12) ?
O20 V8 O17 V5 . . . . -91.30(12) ?
O12 V8 O17 V5 . . . . -12.24(10) ?
O18 V8 O17 V7 . . . . -80.95(12) ?
O19 V8 O17 V7 . . . . 77.3(3) ?
O14 V8 O17 V7 . . . . 177.79(11) ?
O20 V8 O17 V7 . . . . 17.65(10) ?
O12 V8 O17 V7 . . . . 96.72(11) ?
O18 V8 O19 V3 . . . . -175.06(14) ?
O14 V8 O19 V3 . . . . -70.41(16) ?
O20 V8 O19 V3 . . . . 83.65(15) ?
O17 V8 O19 V3 . . . . 27.6(4) ?
O12 V8 O19 V3 . . . . 9.00(14) ?
O8 V3 O19 V8 . . . . 176.98(16) ?
O25 V3 O19 V8 . . . . -21.6(4) ?
O7 V3 O19 V8 . . . . 72.29(16) ?
O9 V3 O19 V8 . . . . -83.77(15) ?
O12 V3 O19 V8 . . . . -8.60(13) ?
O16 V7 O20 V2 . . . . 173.16(13) ?
O13 V7 O20 V2 . . . . 64.86(14) ?
O15 V7 O20 V2 . . . . -49.3(3) ?
O17 V7 O20 V2 . . . . -93.98(13) ?
O11 V7 O20 V2 . . . . -17.66(12) ?
O16 V7 O20 V8 . . . . -72.24(15) ?
O13 V7 O20 V8 . . . . 179.45(12) ?
O15 V7 O20 V8 . . . . 65.3(3) ?
O17 V7 O20 V8 . . . . 20.61(11) ?
O11 V7 O20 V8 . . . . 96.93(12) ?
O10 V2 O20 V7 . . . . -66.35(14) ?
O9 V2 O20 V7 . . . . -174.31(13) ?
O27 V2 O20 V7 . . . . 58.1(3) ?
O12 V2 O20 V7 . . . . 97.42(13) ?
O11 V2 O20 V7 . . . . 18.09(12) ?
O10 V2 O20 V8 . . . . 177.87(13) ?
O9 V2 O20 V8 . . . . 69.91(14) ?
O27 V2 O20 V8 . . . . -57.7(3) ?
O12 V2 O20 V8 . . . . -18.36(12) ?
O18 V8 O20 V7 . . . . 72.20(15) ?
O19 V8 O20 V7 . . . . -179.72(13) ?
O14 V8 O20 V7 . . . . -66.9(3) ?
O17 V8 O20 V7 . . . . -20.79(11) ?
O12 V8 O20 V7 . . . . -97.08(13) ?
O18 V8 O20 V2 . . . . -173.20(13) ?
O19 V8 O20 V2 . . . . -65.13(14) ?
O14 V8 O20 V2 . . . . 47.7(3) ?
O17 V8 O20 V2 . . . . 93.81(13) ?
O12 V8 O20 V2 . . . . 17.52(11) ?
O28 V9 O21 V1 . . . . -175.46(16) ?
O22 V9 O21 V1 . . . . -70.35(16) ?
O27 V9 O21 V1 . . . . 82.16(16) ?
O23 V9 O21 V1 . . . . 19.2(4) ?
O11 V9 O21 V1 . . . . 6.64(14) ?
O1 V1 O21 V9 . . . . 178.31(16) ?
O2 V1 O21 V9 . . . . 72.89(17) ?
O13 V1 O21 V9 . . . . -25.6(4) ?
O10 V1 O21 V9 . . . . -81.10(16) ?
O11 V1 O21 V9 . . . . -6.66(14) ?
O3 V6 O22 V9 . . . . 179.74(15) ?
O2 V6 O22 V9 . . . . -73.13(16) ?
O15 V6 O22 V9 . . . . 17.4(4) ?
O4 V6 O22 V9 . . . . 84.46(15) ?
O11 V6 O22 V9 . . . . 8.66(14) ?
O28 V9 O22 V6 . . . . 176.15(15) ?
O21 V9 O22 V6 . . . . 71.45(16) ?
O27 V9 O22 V6 . . . . -30.0(3) ?
O23 V9 O22 V6 . . . . -83.34(15) ?
O11 V9 O22 V6 . . . . -8.38(13) ?
O5 V5 O23 V10 . . . . 70.23(15) ?
O4 V5 O23 V10 . . . . 179.47(13) ?
O17 V5 O23 V10 . . . . -58.7(3) ?
O12 V5 O23 V10 . . . . -16.85(12) ?
O11 V5 O23 V10 . . . . -95.98(13) ?
O5 V5 O23 V9 . . . . 176.81(13) ?
O4 V5 O23 V9 . . . . -73.96(15) ?
O17 V5 O23 V9 . . . . 47.9(3) ?
O12 V5 O23 V9 . . . . 89.72(13) ?
O11 V5 O23 V9 . . . . 10.59(13) ?
O26 V10 O23 V5 . . . . -169.86(14) ?
O24 V10 O23 V5 . . . . -64.17(14) ?
O25 V10 O23 V5 . . . . 41.9(3) ?
O27 V10 O23 V5 . . . . 92.48(13) ?
O12 V10 O23 V5 . . . . 15.60(11) ?
O26 V10 O23 V9 . . . . 76.13(14) ?
O24 V10 O23 V9 . . . . -178.18(12) ?
O25 V10 O23 V9 . . . . -72.1(3) ?
O27 V10 O23 V9 . . . . -21.52(10) ?
O12 V10 O23 V9 . . . . -98.41(11) ?
O28 V9 O23 V5 . . . . 171.75(14) ?
O21 V9 O23 V5 . . . . -22.8(3) ?
O22 V9 O23 V5 . . . . 68.14(14) ?
O27 V9 O23 V5 . . . . -89.01(14) ?
O11 V9 O23 V5 . . . . -9.91(12) ?
O28 V9 O23 V10 . . . . -76.72(14) ?
O21 V9 O23 V10 . . . . 88.7(3) ?
O22 V9 O23 V10 . . . . 179.67(12) ?
O27 V9 O23 V10 . . . . 22.53(11) ?
O11 V9 O23 V10 . . . . 101.62(11) ?
O26 V10 O24 V4 . . . . -175.09(15) ?
O25 V10 O24 V4 . . . . -70.15(16) ?
O23 V10 O24 V4 . . . . 84.72(15) ?
O27 V10 O24 V4 . . . . 25.4(4) ?
O12 V10 O24 V4 . . . . 9.90(14) ?
O6 V4 O24 V10 . . . . 178.33(16) ?
O7 V4 O24 V10 . . . . 72.93(16) ?
O14 V4 O24 V10 . . . . -24.8(4) ?
O5 V4 O24 V10 . . . . -84.08(16) ?
O12 V4 O24 V10 . . . . -9.87(14) ?
O8 V3 O25 V10 . . . . -175.20(16) ?
O7 V3 O25 V10 . . . . -69.26(16) ?
O19 V3 O25 V10 . . . . 23.4(4) ?
O9 V3 O25 V10 . . . . 84.80(16) ?
O12 V3 O25 V10 . . . . 10.65(14) ?
O26 V10 O25 V3 . . . . 175.45(16) ?
O24 V10 O25 V3 . . . . 68.68(17) ?
O23 V10 O25 V3 . . . . -36.8(4) ?
O27 V10 O25 V3 . . . . -85.03(16) ?
O12 V10 O25 V3 . . . . -11.04(14) ?
O10 V2 O27 V9 . . . . 68.70(15) ?
O9 V2 O27 V9 . . . . 177.14(14) ?
O20 V2 O27 V9 . . . . -55.4(3) ?
O12 V2 O27 V9 . . . . -94.43(13) ?
O11 V2 O27 V9 . . . . -15.84(13) ?
O10 V2 O27 V10 . . . . 178.15(13) ?
O9 V2 O27 V10 . . . . -73.42(14) ?
O20 V2 O27 V10 . . . . 54.0(3) ?
O12 V2 O27 V10 . . . . 15.01(12) ?
O11 V2 O27 V10 . . . . 93.61(13) ?
O28 V9 O27 V2 . . . . -169.30(14) ?
O21 V9 O27 V2 . . . . -64.99(14) ?
O22 V9 O27 V2 . . . . 36.5(3) ?
O23 V9 O27 V2 . . . . 92.08(14) ?
O11 V9 O27 V2 . . . . 14.81(12) ?
O28 V9 O27 V10 . . . . 76.42(14) ?
O21 V9 O27 V10 . . . . -179.26(12) ?
O22 V9 O27 V10 . . . . -77.7(3) ?
O23 V9 O27 V10 . . . . -22.20(10) ?
O11 V9 O27 V10 . . . . -99.46(11) ?
O26 V10 O27 V2 . . . . 170.06(14) ?
O24 V10 O27 V2 . . . . -30.0(3) ?
O25 V10 O27 V2 . . . . 67.18(14) ?
O23 V10 O27 V2 . . . . -92.92(13) ?
O12 V10 O27 V2 . . . . -14.06(11) ?
O26 V10 O27 V9 . . . . -74.33(14) ?
O24 V10 O27 V9 . . . . 85.6(3) ?
O25 V10 O27 V9 . . . . -177.21(12) ?
O23 V10 O27 V9 . . . . 22.69(11) ?
O12 V10 O27 V9 . . . . 101.55(12) ?
O30 V11 O29 V16 . . . . 176.05(15) ?
O41 V11 O29 V16 . . . . 73.56(16) ?
O49 V11 O29 V16 . . . . -81.48(15) ?
O31 V11 O29 V16 . . . . -6.3(3) ?
O39 V11 O29 V16 . . . . -5.26(13) ?
O38 V16 O29 V11 . . . . 178.04(15) ?
O48 V16 O29 V11 . . . . -75.64(16) ?
O56 V16 O29 V11 . . . . 79.98(15) ?
O37 V16 O29 V11 . . . . 15.1(4) ?
O39 V16 O29 V11 . . . . 5.37(14) ?
O33 V12 O31 V11 . . . . -179.93(13) ?
O43 V12 O31 V11 . . . . 78.89(14) ?
O50 V12 O31 V11 . . . . -82.19(14) ?
O40 V12 O31 V11 . . . . -10.0(5) ?
O39 V12 O31 V11 . . . . -3.13(13) ?
O30 V11 O31 V12 . . . . -178.30(15) ?
O29 V11 O31 V12 . . . . 4.0(3) ?
O41 V11 O31 V12 . . . . -77.76(15) ?
O49 V11 O31 V12 . . . . 81.45(15) ?
O39 V11 O31 V12 . . . . 2.95(12) ?
O31 V12 O33 V13 . . . . -177.33(13) ?
O43 V12 O33 V13 . . . . -76.37(14) ?
O50 V12 O33 V13 . . . . 83.76(14) ?
O40 V12 O33 V13 . . . . 5.30(13) ?
O39 V12 O33 V13 . . . . 15.5(5) ?
O32 V13 O33 V12 . . . . 177.94(15) ?
O45 V13 O33 V12 . . . . 75.34(15) ?
O34 V13 O33 V12 . . . . -12.5(3) ?
O51 V13 O33 V12 . . . . -82.87(15) ?
O40 V13 O33 V12 . . . . -4.91(12) ?
O35 V14 O34 V13 . . . . 177.93(15) ?
O52 V14 O34 V13 . . . . -78.88(15) ?
O46 V14 O34 V13 . . . . 75.93(15) ?
O36 V14 O34 V13 . . . . 3.1(4) ?
O40 V14 O34 V13 . . . . -2.35(13) ?
O32 V13 O34 V14 . . . . 179.12(15) ?
O45 V13 O34 V14 . . . . -76.94(15) ?
O51 V13 O34 V14 . . . . 78.72(15) ?
O33 V13 O34 V14 . . . . 9.7(3) ?
O40 V13 O34 V14 . . . . 2.30(13) ?
O37 V15 O36 V14 . . . . -176.55(12) ?
O47 V15 O36 V14 . . . . 80.09(14) ?
O54 V15 O36 V14 . . . . -81.68(13) ?
O40 V15 O36 V14 . . . . -4.03(13) ?
O39 V15 O36 V14 . . . . -26.5(5) ?
O35 V14 O36 V15 . . . . -176.73(14) ?
O34 V14 O36 V15 . . . . -1.8(4) ?
O52 V14 O36 V15 . . . . 81.68(14) ?
O46 V14 O36 V15 . . . . -75.98(15) ?
O40 V14 O36 V15 . . . . 3.78(12) ?
O36 V15 O37 V16 . . . . -179.29(12) ?
O47 V15 O37 V16 . . . . -75.07(14) ?
O54 V15 O37 V16 . . . . 85.07(13) ?
O40 V15 O37 V16 . . . . 28.3(5) ?
O39 V15 O37 V16 . . . . 7.96(13) ?
O38 V16 O37 V15 . . . . 179.27(15) ?
O48 V16 O37 V15 . . . . 74.27(15) ?
O29 V16 O37 V15 . . . . -17.6(3) ?
O56 V16 O37 V15 . . . . -83.27(14) ?
O39 V16 O37 V15 . . . . -7.64(12) ?
O31 V12 O39 V15 . . . . 176.31(12) ?
O33 V12 O39 V15 . . . . -16.0(5) ?
O43 V12 O39 V15 . . . . 77.92(12) ?
O50 V12 O39 V15 . . . . -86.09(11) ?
O40 V12 O39 V15 . . . . -5.53(10) ?
O31 V12 O39 V19 . . . . -82.26(11) ?
O33 V12 O39 V19 . . . . 85.5(5) ?
O43 V12 O39 V19 . . . . 179.35(11) ?
O50 V12 O39 V19 . . . . 15.34(10) ?
O40 V12 O39 V19 . . . . 95.90(10) ?
O31 V12 O39 V16 . . . . 35.3(7) ?
O33 V12 O39 V16 . . . . -156.9(6) ?
O43 V12 O39 V16 . . . . -63.1(7) ?
O50 V12 O39 V16 . . . . 132.9(7) ?
O40 V12 O39 V16 . . . . -146.5(7) ?
O31 V12 O39 V17 . . . . 86.49(11) ?
O33 V12 O39 V17 . . . . -105.8(4) ?
O43 V12 O39 V17 . . . . -11.90(10) ?
O50 V12 O39 V17 . . . . -175.91(11) ?
O40 V12 O39 V17 . . . . -95.35(10) ?
O31 V12 O39 V11 . . . . 2.55(11) ?
O33 V12 O39 V11 . . . . 170.3(4) ?
O43 V12 O39 V11 . . . . -95.84(10) ?
O50 V12 O39 V11 . . . . 100.15(10) ?
O40 V12 O39 V11 . . . . -179.29(10) ?
O36 V15 O39 V12 . . . . 28.5(5) ?
O37 V15 O39 V12 . . . . 179.88(12) ?
O47 V15 O39 V12 . . . . -80.12(12) ?
O54 V15 O39 V12 . . . . 85.57(11) ?
O40 V15 O39 V12 . . . . 5.60(10) ?
O36 V15 O39 V19 . . . . -64.6(5) ?
O37 V15 O39 V19 . . . . 86.79(12) ?
O47 V15 O39 V19 . . . . -173.21(12) ?
O54 V15 O39 V19 . . . . -7.52(10) ?
O40 V15 O39 V19 . . . . -87.48(11) ?
O36 V15 O39 V16 . . . . -157.9(4) ?
O37 V15 O39 V16 . . . . -6.59(11) ?
O47 V15 O39 V16 . . . . 93.41(10) ?
O54 V15 O39 V16 . . . . -100.90(10) ?
O40 V15 O39 V16 . . . . 179.14(10) ?
O36 V15 O39 V17 . . . . 118.1(4) ?
O37 V15 O39 V17 . . . . -90.51(11) ?
O47 V15 O39 V17 . . . . 9.49(10) ?
O54 V15 O39 V17 . . . . 175.18(11) ?
O40 V15 O39 V17 . . . . 95.22(10) ?
O36 V15 O39 V11 . . . . 172.2(6) ?
O37 V15 O39 V11 . . . . -36.4(7) ?
O47 V15 O39 V11 . . . . 63.6(7) ?
O54 V15 O39 V11 . . . . -130.7(7) ?
O40 V15 O39 V11 . . . . 149.3(7) ?
O49 V19 O39 V12 . . . . 83.87(11) ?
O50 V19 O39 V12 . . . . -15.93(10) ?
O56 V19 O39 V12 . . . . 179.74(12) ?
O54 V19 O39 V12 . . . . -93.67(10) ?
O49 V19 O39 V15 . . . . -175.10(13) ?
O50 V19 O39 V15 . . . . 85.10(12) ?
O56 V19 O39 V15 . . . . -79.23(12) ?
O54 V19 O39 V15 . . . . 7.36(10) ?
O49 V19 O39 V16 . . . . -86.99(11) ?
O50 V19 O39 V16 . . . . 173.21(12) ?
O56 V19 O39 V16 . . . . 8.87(10) ?
O54 V19 O39 V16 . . . . 95.46(10) ?
O49 V19 O39 V17 . . . . -9.0(7) ?
O50 V19 O39 V17 . . . . -108.8(7) ?
O56 V19 O39 V17 . . . . 86.8(7) ?
O54 V19 O39 V17 . . . . 173.4(7) ?
O49 V19 O39 V11 . . . . -3.95(10) ?
O50 V19 O39 V11 . . . . -103.75(10) ?
O56 V19 O39 V11 . . . . 91.91(10) ?
O54 V19 O39 V11 . . . . 178.50(11) ?
O48 V16 O39 V12 . . . . 57.6(7) ?
O29 V16 O39 V12 . . . . -36.7(7) ?
O56 V16 O39 V12 . . . . -126.1(7) ?
O37 V16 O39 V12 . . . . 147.4(8) ?
O48 V16 O39 V15 . . . . -84.18(11) ?
O29 V16 O39 V15 . . . . -178.47(11) ?
O56 V16 O39 V15 . . . . 92.18(11) ?
O37 V16 O39 V15 . . . . 5.71(9) ?
O48 V16 O39 V19 . . . . 174.91(12) ?
O29 V16 O39 V19 . . . . 80.62(11) ?
O56 V16 O39 V19 . . . . -8.74(10) ?
O37 V16 O39 V19 . . . . -95.20(11) ?
O48 V16 O39 V17 . . . . 5.99(10) ?
O29 V16 O39 V17 . . . . -88.30(10) ?
O56 V16 O39 V17 . . . . -177.66(11) ?
O37 V16 O39 V17 . . . . 95.88(10) ?
O48 V16 O39 V11 . . . . 90.55(11) ?
O29 V16 O39 V11 . . . . -3.74(10) ?
O56 V16 O39 V11 . . . . -93.09(10) ?
O37 V16 O39 V11 . . . . -179.56(10) ?
O41 V17 O39 V12 . . . . -82.29(11) ?
O48 V17 O39 V12 . . . . -177.74(12) ?
O43 V17 O39 V12 . . . . 11.84(10) ?
O47 V17 O39 V12 . . . . 91.61(11) ?
O41 V17 O39 V15 . . . . 177.06(12) ?
O48 V17 O39 V15 . . . . 81.61(11) ?
O43 V17 O39 V15 . . . . -88.81(11) ?
O47 V17 O39 V15 . . . . -9.03(10) ?
O41 V17 O39 V19 . . . . 10.7(7) ?
O48 V17 O39 V19 . . . . -84.7(7) ?
O43 V17 O39 V19 . . . . 104.9(7) ?
O47 V17 O39 V19 . . . . -175.4(7) ?
O41 V17 O39 V16 . . . . 89.66(11) ?
O48 V17 O39 V16 . . . . -5.79(10) ?
O43 V17 O39 V16 . . . . -176.21(11) ?
O47 V17 O39 V16 . . . . -96.44(10) ?
O41 V17 O39 V11 . . . . 5.65(10) ?
O48 V17 O39 V11 . . . . -89.80(10) ?
O43 V17 O39 V11 . . . . 99.78(10) ?
O47 V17 O39 V11 . . . . 179.55(11) ?
O29 V11 O39 V12 . . . . 178.29(11) ?
O41 V11 O39 V12 . . . . 84.35(11) ?
O49 V11 O39 V12 . . . . -87.55(11) ?
O31 V11 O39 V12 . . . . -2.18(9) ?
O29 V11 O39 V15 . . . . 33.9(7) ?
O41 V11 O39 V15 . . . . -60.0(7) ?
O49 V11 O39 V15 . . . . 128.1(7) ?
O31 V11 O39 V15 . . . . -146.6(7) ?
O29 V11 O39 V19 . . . . -90.57(11) ?
O41 V11 O39 V19 . . . . 175.49(11) ?
O49 V11 O39 V19 . . . . 3.59(9) ?
O31 V11 O39 V19 . . . . 88.96(10) ?
O29 V11 O39 V16 . . . . 3.88(10) ?
O41 V11 O39 V16 . . . . -90.06(10) ?
O49 V11 O39 V16 . . . . 98.04(10) ?
O31 V11 O39 V16 . . . . -176.59(11) ?
O29 V11 O39 V17 . . . . 88.43(10) ?
O41 V11 O39 V17 . . . . -5.51(10) ?
O49 V11 O39 V17 . . . . -177.41(11) ?
O31 V11 O39 V17 . . . . -92.04(10) ?
O36 V15 O40 V12 . . . . 179.99(12) ?
O37 V15 O40 V12 . . . . -26.4(5) ?
O47 V15 O40 V12 . . . . 79.06(12) ?
O54 V15 O40 V12 . . . . -85.07(11) ?
O39 V15 O40 V12 . . . . -5.66(10) ?
O36 V15 O40 V20 . . . . -82.92(12) ?
O37 V15 O40 V20 . . . . 70.7(4) ?
O47 V15 O40 V20 . . . . 176.14(12) ?
O54 V15 O40 V20 . . . . 12.02(10) ?
O39 V15 O40 V20 . . . . 91.43(11) ?
O36 V15 O40 V14 . . . . 3.40(11) ?
O37 V15 O40 V14 . . . . 157.0(4) ?
O47 V15 O40 V14 . . . . -97.53(10) ?
O54 V15 O40 V14 . . . . 98.34(10) ?
O39 V15 O40 V14 . . . . 177.75(10) ?
O36 V15 O40 V18 . . . . 88.24(11) ?
O37 V15 O40 V18 . . . . -118.2(4) ?
O47 V15 O40 V18 . . . . -12.69(10) ?
O54 V15 O40 V18 . . . . -176.82(11) ?
O39 V15 O40 V18 . . . . -97.41(10) ?
O36 V15 O40 V13 . . . . 39.3(7) ?
O37 V15 O40 V13 . . . . -167.1(5) ?
O47 V15 O40 V13 . . . . -61.6(7) ?
O54 V15 O40 V13 . . . . 134.3(7) ?
O39 V15 O40 V13 . . . . -146.3(7) ?
O31 V12 O40 V15 . . . . 12.7(5) ?
O33 V12 O40 V15 . . . . -176.90(12) ?
O43 V12 O40 V15 . . . . -78.30(12) ?
O50 V12 O40 V15 . . . . 87.25(12) ?
O39 V12 O40 V15 . . . . 5.70(10) ?
O31 V12 O40 V20 . . . . -89.5(4) ?
O33 V12 O40 V20 . . . . 80.91(12) ?
O43 V12 O40 V20 . . . . 179.51(12) ?
O50 V12 O40 V20 . . . . -14.93(10) ?
O39 V12 O40 V20 . . . . -96.49(10) ?
O31 V12 O40 V14 . . . . 175.4(5) ?
O33 V12 O40 V14 . . . . -14.3(7) ?
O43 V12 O40 V14 . . . . 84.3(7) ?
O50 V12 O40 V14 . . . . -110.1(7) ?
O39 V12 O40 V14 . . . . 168.3(7) ?
O31 V12 O40 V18 . . . . 102.8(4) ?
O33 V12 O40 V18 . . . . -86.85(11) ?
O43 V12 O40 V18 . . . . 11.75(10) ?
O50 V12 O40 V18 . . . . 177.30(11) ?
O39 V12 O40 V18 . . . . 95.75(10) ?
O31 V12 O40 V13 . . . . -174.6(4) ?
O33 V12 O40 V13 . . . . -4.21(10) ?
O43 V12 O40 V13 . . . . 94.38(10) ?
O50 V12 O40 V13 . . . . -100.06(10) ?
O39 V12 O40 V13 . . . . 178.38(10) ?
O53 V20 O40 V15 . . . . -22.8(7) ?
O51 V20 O40 V15 . . . . 175.87(13) ?
O52 V20 O40 V15 . . . . 77.90(12) ?
O50 V20 O40 V15 . . . . -88.72(12) ?
O54 V20 O40 V15 . . . . -11.87(10) ?
O53 V20 O40 V12 . . . . 80.8(6) ?
O51 V20 O40 V12 . . . . -80.50(12) ?
O52 V20 O40 V12 . . . . -178.48(12) ?
O50 V20 O40 V12 . . . . 14.90(10) ?
O54 V20 O40 V12 . . . . 91.75(11) ?
O53 V20 O40 V14 . . . . -110.6(6) ?
O51 V20 O40 V14 . . . . 88.04(11) ?
O52 V20 O40 V14 . . . . -9.93(10) ?
O50 V20 O40 V14 . . . . -176.55(11) ?
O54 V20 O40 V14 . . . . -99.70(10) ?
O53 V20 O40 V18 . . . . -162.4(6) ?
O51 V20 O40 V18 . . . . 36.2(6) ?
O52 V20 O40 V18 . . . . -61.8(6) ?
O50 V20 O40 V18 . . . . 131.6(6) ?
O54 V20 O40 V18 . . . . -151.5(6) ?
O53 V20 O40 V13 . . . . 167.0(6) ?
O51 V20 O40 V13 . . . . 5.67(10) ?
O52 V20 O40 V13 . . . . -92.30(10) ?
O50 V20 O40 V13 . . . . 101.08(10) ?
O54 V20 O40 V13 . . . . 177.93(11) ?
O34 V14 O40 V15 . . . . 174.85(11) ?
O52 V14 O40 V15 . . . . -91.17(11) ?
O46 V14 O40 V15 . . . . 83.49(11) ?
O36 V14 O40 V15 . . . . -2.89(9) ?
O34 V14 O40 V12 . . . . 11.8(7) ?
O52 V14 O40 V12 . . . . 105.8(7) ?
O46 V14 O40 V12 . . . . -79.6(7) ?
O36 V14 O40 V12 . . . . -165.9(7) ?
O34 V14 O40 V20 . . . . -84.16(11) ?
O52 V14 O40 V20 . . . . 9.83(10) ?
O46 V14 O40 V20 . . . . -175.52(11) ?
O36 V14 O40 V20 . . . . 98.10(10) ?
O34 V14 O40 V18 . . . . 85.05(10) ?
O52 V14 O40 V18 . . . . 179.04(11) ?
O46 V14 O40 V18 . . . . -6.31(10) ?
O36 V14 O40 V18 . . . . -92.69(10) ?
O34 V14 O40 V13 . . . . 1.67(10) ?
O52 V14 O40 V13 . . . . 95.66(10) ?
O46 V14 O40 V13 . . . . -89.69(10) ?
O36 V14 O40 V13 . . . . -176.07(10) ?
O46 V18 O40 V15 . . . . -81.94(11) ?
O45 V18 O40 V15 . . . . -177.52(12) ?
O47 V18 O40 V15 . . . . 12.16(10) ?
O43 V18 O40 V15 . . . . 91.07(11) ?
O46 V18 O40 V12 . . . . 175.59(12) ?
O45 V18 O40 V12 . . . . 80.01(11) ?
O47 V18 O40 V12 . . . . -90.31(11) ?
O43 V18 O40 V12 . . . . -11.40(10) ?
O46 V18 O40 V20 . . . . 58.6(6) ?
O45 V18 O40 V20 . . . . -37.0(6) ?
O47 V18 O40 V20 . . . . 152.7(6) ?
O43 V18 O40 V20 . . . . -128.4(6) ?
O46 V18 O40 V14 . . . . 6.58(10) ?
O45 V18 O40 V14 . . . . -89.00(11) ?
O47 V18 O40 V14 . . . . 100.68(10) ?
O43 V18 O40 V14 . . . . 179.59(11) ?
O46 V18 O40 V13 . . . . 89.29(11) ?
O45 V18 O40 V13 . . . . -6.29(10) ?
O47 V18 O40 V13 . . . . -176.61(11) ?
O43 V18 O40 V13 . . . . -97.70(10) ?
O45 V13 O40 V15 . . . . 55.9(7) ?
O34 V13 O40 V15 . . . . -38.0(7) ?
O51 V13 O40 V15 . . . . -128.8(7) ?
O33 V13 O40 V15 . . . . 145.4(7) ?
O45 V13 O40 V12 . . . . -85.84(11) ?
O34 V13 O40 V12 . . . . -179.66(11) ?
O51 V13 O40 V12 . . . . 89.53(11) ?
O33 V13 O40 V12 . . . . 3.68(9) ?
O45 V13 O40 V20 . . . . 179.42(11) ?
O34 V13 O40 V20 . . . . 85.60(10) ?
O51 V13 O40 V20 . . . . -5.22(10) ?
O33 V13 O40 V20 . . . . -91.07(10) ?
O45 V13 O40 V14 . . . . 92.15(10) ?
O34 V13 O40 V14 . . . . -1.67(10) ?
O51 V13 O40 V14 . . . . -92.48(10) ?
O33 V13 O40 V14 . . . . -178.34(11) ?
O45 V13 O40 V18 . . . . 6.40(10) ?
O34 V13 O40 V18 . . . . -87.42(10) ?
O51 V13 O40 V18 . . . . -178.24(11) ?
O33 V13 O40 V18 . . . . 95.91(10) ?
O42 V17 O41 V11 . . . . 173.91(16) ?
O48 V17 O41 V11 . . . . 70.35(16) ?
O43 V17 O41 V11 . . . . -83.28(15) ?
O47 V17 O41 V11 . . . . -22.0(4) ?
O39 V17 O41 V11 . . . . -7.78(14) ?
O30 V11 O41 V17 . . . . -177.19(16) ?
O29 V11 O41 V17 . . . . -72.17(16) ?
O49 V11 O41 V17 . . . . 26.6(4) ?
O31 V11 O41 V17 . . . . 82.01(15) ?
O39 V11 O41 V17 . . . . 7.80(14) ?
O31 V12 O43 V17 . . . . -70.74(15) ?
O33 V12 O43 V17 . . . . -179.54(13) ?
O50 V12 O43 V17 . . . . 56.9(3) ?
O40 V12 O43 V17 . . . . 93.89(13) ?
O39 V12 O43 V17 . . . . 15.06(13) ?
O31 V12 O43 V18 . . . . -179.06(13) ?
O33 V12 O43 V18 . . . . 72.14(15) ?
O50 V12 O43 V18 . . . . -51.5(3) ?
O40 V12 O43 V18 . . . . -14.43(13) ?
O39 V12 O43 V18 . . . . -93.25(13) ?
O42 V17 O43 V12 . . . . 169.29(15) ?
O41 V17 O43 V12 . . . . 65.79(14) ?
O48 V17 O43 V12 . . . . -35.1(3) ?
O47 V17 O43 V12 . . . . -92.09(14) ?
O39 V17 O43 V12 . . . . -13.94(12) ?
O42 V17 O43 V18 . . . . -76.40(14) ?
O41 V17 O43 V18 . . . . -179.91(12) ?
O48 V17 O43 V18 . . . . 79.2(3) ?
O47 V17 O43 V18 . . . . 22.21(11) ?
O39 V17 O43 V18 . . . . 100.37(11) ?
O44 V18 O43 V12 . . . . -169.31(14) ?
O46 V18 O43 V12 . . . . 28.5(3) ?
O45 V18 O43 V12 . . . . -66.78(14) ?
O47 V18 O43 V12 . . . . 91.72(14) ?
O40 V18 O43 V12 . . . . 13.39(12) ?
O44 V18 O43 V17 . . . . 76.56(14) ?
O46 V18 O43 V17 . . . . -85.6(3) ?
O45 V18 O43 V17 . . . . 179.08(12) ?
O47 V18 O43 V17 . . . . -22.42(11) ?
O40 V18 O43 V17 . . . . -100.74(12) ?
O32 V13 O45 V18 . . . . 176.16(16) ?
O34 V13 O45 V18 . . . . 71.26(16) ?
O51 V13 O45 V18 . . . . -20.0(4) ?
O33 V13 O45 V18 . . . . -83.17(16) ?
O40 V13 O45 V18 . . . . -8.98(14) ?
O44 V18 O45 V13 . . . . -174.80(16) ?
O46 V18 O45 V13 . . . . -69.36(16) ?
O47 V18 O45 V13 . . . . 30.5(4) ?
O43 V18 O45 V13 . . . . 83.38(16) ?
O40 V18 O45 V13 . . . . 9.11(14) ?
O44 V18 O46 V14 . . . . 174.19(15) ?
O45 V18 O46 V14 . . . . 70.30(16) ?
O47 V18 O46 V14 . . . . -83.67(15) ?
O43 V18 O46 V14 . . . . -23.8(3) ?
O40 V18 O46 V14 . . . . -9.00(14) ?
O35 V14 O46 V18 . . . . -176.70(16) ?
O34 V14 O46 V18 . . . . -73.45(16) ?
O52 V14 O46 V18 . . . . 21.4(4) ?
O36 V14 O46 V18 . . . . 83.88(16) ?
O40 V14 O46 V18 . . . . 9.13(14) ?
O36 V15 O47 V18 . . . . -71.49(15) ?
O37 V15 O47 V18 . . . . 179.63(13) ?
O54 V15 O47 V18 . . . . 57.4(3) ?
O40 V15 O47 V18 . . . . 15.57(12) ?
O39 V15 O47 V18 . . . . 94.41(13) ?
O36 V15 O47 V17 . . . . -177.58(13) ?
O37 V15 O47 V17 . . . . 73.54(15) ?
O54 V15 O47 V17 . . . . -48.7(3) ?
O40 V15 O47 V17 . . . . -90.52(13) ?
O39 V15 O47 V17 . . . . -11.67(12) ?
O44 V18 O47 V15 . . . . 169.11(14) ?
O46 V18 O47 V15 . . . . 64.34(14) ?
O45 V18 O47 V15 . . . . -36.1(3) ?
O43 V18 O47 V15 . . . . -91.45(13) ?
O40 V18 O47 V15 . . . . -14.25(11) ?
O44 V18 O47 V17 . . . . -77.74(14) ?
O46 V18 O47 V17 . . . . 177.49(12) ?
O45 V18 O47 V17 . . . . 77.1(3) ?
O43 V18 O47 V17 . . . . 21.70(10) ?
O40 V18 O47 V17 . . . . 98.90(11) ?
O42 V17 O47 V15 . . . . -170.39(14) ?
O41 V17 O47 V15 . . . . 25.4(3) ?
O48 V17 O47 V15 . . . . -68.16(14) ?
O43 V17 O47 V15 . . . . 89.58(14) ?
O39 V17 O47 V15 . . . . 10.92(12) ?
O42 V17 O47 V18 . . . . 77.72(14) ?
O41 V17 O47 V18 . . . . -86.5(3) ?
O48 V17 O47 V18 . . . . 179.96(12) ?
O43 V17 O47 V18 . . . . -22.30(11) ?
O39 V17 O47 V18 . . . . -100.96(11) ?
O38 V16 O48 V17 . . . . 176.59(15) ?
O29 V16 O48 V17 . . . . 71.77(16) ?
O56 V16 O48 V17 . . . . -16.7(4) ?
O37 V16 O48 V17 . . . . -83.52(15) ?
O39 V16 O48 V17 . . . . -8.18(14) ?
O42 V17 O48 V16 . . . . -175.42(16) ?
O41 V17 O48 V16 . . . . -71.47(16) ?
O43 V17 O48 V16 . . . . 29.0(3) ?
O47 V17 O48 V16 . . . . 83.81(15) ?
O39 V17 O48 V16 . . . . 8.09(14) ?
O55 V19 O49 V11 . . . . -172.10(14) ?
O50 V19 O49 V11 . . . . 82.46(15) ?
O56 V19 O49 V11 . . . . -71.25(15) ?
O54 V19 O49 V11 . . . . 11.5(4) ?
O39 V19 O49 V11 . . . . 5.18(14) ?
O30 V11 O49 V19 . . . . 179.78(15) ?
O29 V11 O49 V19 . . . . 74.81(16) ?
O41 V11 O49 V19 . . . . -24.0(4) ?
O31 V11 O49 V19 . . . . -79.75(15) ?
O39 V11 O49 V19 . . . . -5.02(13) ?
O55 V19 O50 V12 . . . . -171.51(13) ?
O49 V19 O50 V12 . . . . -64.49(14) ?
O56 V19 O50 V12 . . . . 50.6(3) ?
O54 V19 O50 V12 . . . . 94.19(12) ?
O39 V19 O50 V12 . . . . 17.93(11) ?
O55 V19 O50 V20 . . . . 73.86(15) ?
O49 V19 O50 V20 . . . . -179.13(13) ?
O56 V19 O50 V20 . . . . -64.0(3) ?
O54 V19 O50 V20 . . . . -20.44(11) ?
O39 V19 O50 V20 . . . . -96.70(12) ?
O31 V12 O50 V19 . . . . 66.80(14) ?
O33 V12 O50 V19 . . . . 174.92(13) ?
O43 V12 O50 V19 . . . . -61.0(3) ?
O40 V12 O50 V19 . . . . -98.43(13) ?
O39 V12 O50 V19 . . . . -18.74(12) ?
O31 V12 O50 V20 . . . . -177.38(13) ?
O33 V12 O50 V20 . . . . -69.26(14) ?
O43 V12 O50 V20 . . . . 54.9(3) ?
O40 V12 O50 V20 . . . . 17.39(12) ?
O39 V12 O50 V20 . . . . 97.08(12) ?
O53 V20 O50 V19 . . . . -72.20(15) ?
O51 V20 O50 V19 . . . . -179.21(13) ?
O52 V20 O50 V19 . . . . 68.0(3) ?
O54 V20 O50 V19 . . . . 20.72(11) ?
O40 V20 O50 V19 . . . . 97.45(13) ?
O53 V20 O50 V12 . . . . 173.61(13) ?
O51 V20 O50 V12 . . . . 66.60(13) ?
O52 V20 O50 V12 . . . . -46.1(3) ?
O54 V20 O50 V12 . . . . -93.47(13) ?
O40 V20 O50 V12 . . . . -16.73(11) ?
O53 V20 O51 V13 . . . . 176.28(14) ?
O52 V20 O51 V13 . . . . 71.96(15) ?
O50 V20 O51 V13 . . . . -82.49(14) ?
O54 V20 O51 V13 . . . . -26.5(4) ?
O40 V20 O51 V13 . . . . -7.41(14) ?
O32 V13 O51 V20 . . . . -177.75(15) ?
O45 V13 O51 V20 . . . . 18.2(4) ?
O34 V13 O51 V20 . . . . -73.74(15) ?
O33 V13 O51 V20 . . . . 82.27(15) ?
O40 V13 O51 V20 . . . . 7.10(13) ?
O53 V20 O52 V14 . . . . -177.79(14) ?
O51 V20 O52 V14 . . . . -69.77(16) ?
O50 V20 O52 V14 . . . . 42.3(3) ?
O54 V20 O52 V14 . . . . 87.22(14) ?
O40 V20 O52 V14 . . . . 13.43(13) ?
O35 V14 O52 V20 . . . . 172.76(15) ?
O34 V14 O52 V20 . . . . 68.94(15) ?
O46 V14 O52 V20 . . . . -25.4(4) ?
O36 V14 O52 V20 . . . . -87.58(15) ?
O40 V14 O52 V20 . . . . -13.04(13) ?
O36 V15 O54 V20 . . . . 74.31(13) ?
O37 V15 O54 V20 . . . . -178.91(13) ?
O47 V15 O54 V20 . . . . -55.6(3) ?
O40 V15 O54 V20 . . . . -12.82(11) ?
O39 V15 O54 V20 . . . . -93.42(12) ?
O36 V15 O54 V19 . . . . 175.75(13) ?
O37 V15 O54 V19 . . . . -77.46(13) ?
O47 V15 O54 V19 . . . . 45.8(3) ?
O40 V15 O54 V19 . . . . 88.62(12) ?
O39 V15 O54 V19 . . . . 8.02(11) ?
O53 V20 O54 V15 . . . . -169.87(13) ?
O51 V20 O54 V15 . . . . 32.1(3) ?
O52 V20 O54 V15 . . . . -68.38(12) ?
O50 V20 O54 V15 . . . . 91.63(12) ?
O40 V20 O54 V15 . . . . 12.24(10) ?
O53 V20 O54 V19 . . . . 80.99(13) ?
O51 V20 O54 V19 . . . . -77.0(3) ?
O52 V20 O54 V19 . . . . -177.52(11) ?
O50 V20 O54 V19 . . . . -17.52(10) ?
O40 V20 O54 V19 . . . . -96.90(11) ?
O55 V19 O54 V15 . . . . 169.15(13) ?
O49 V19 O54 V15 . . . . -14.4(4) ?
O50 V19 O54 V15 . . . . -89.67(13) ?
O56 V19 O54 V15 . . . . 70.54(12) ?
O39 V19 O54 V15 . . . . -7.82(11) ?
O55 V19 O54 V20 . . . . -82.93(13) ?
O49 V19 O54 V20 . . . . 93.5(3) ?
O50 V19 O54 V20 . . . . 18.25(10) ?
O56 V19 O54 V20 . . . . 178.46(11) ?
O39 V19 O54 V20 . . . . 100.11(11) ?
O55 V19 O56 V16 . . . . 177.62(14) ?
O49 V19 O56 V16 . . . . 72.11(15) ?
O50 V19 O56 V16 . . . . -43.9(3) ?
O54 V19 O56 V16 . . . . -86.08(14) ?
O39 V19 O56 V16 . . . . -11.06(13) ?
O38 V16 O56 V19 . . . . -173.36(15) ?
O48 V16 O56 V19 . . . . 19.6(4) ?
O29 V16 O56 V19 . . . . -70.16(15) ?
O37 V16 O56 V19 . . . . 87.42(14) ?
O39 V16 O56 V19 . . . . 10.85(12) ?
C5 N1 C1 C2 . . . . 60.0(4) ?
C3 N1 C1 C2 . . . . -68.2(4) ?
C5 N1 C3 C4 . . . . 164.4(4) ?
C1 N1 C3 C4 . . . . -67.0(4) ?
C1 N1 C5 C6 . . . . 150.3(3) ?
C3 N1 C5 C6 . . . . -80.9(5) ?
C11 N2 C7 C8 . . . . 167.1(3) ?
C9 N2 C7 C8 . . . . -64.7(5) ?
C11 N2 C9 C10 . . . . -53.6(5) ?
C7 N2 C9 C10 . . . . -179.6(3) ?
C9 N2 C11 C12 . . . . -65.8(5) ?
C7 N2 C11 C12 . . . . 61.7(4) ?
C15 N3 C13 C14 . . . . -159.7(5) ?
C17 N3 C13 C14 . . . . 71.6(5) ?
C13 N3 C15 C16 . . . . 174.7(4) ?
C17 N3 C15 C16 . . . . -57.3(5) ?
C13 N3 C17 C18 . . . . 70.0(5) ?
C15 N3 C17 C18 . . . . -57.0(5) ?
C21 N4 C19 C20 . . . . -98.0(11) ?
C23 N4 C19 C20 . . . . 138.1(10) ?
C21' N4' C19' C20' . . . . -168.8(15) ?
C23' N4' C19' C20' . . . . 69.0(16) ?
C23 N4 C21 C22 . . . . -144.6(11) ?
C19 N4 C21 C22 . . . . 90.5(12) ?
C23' N4' C21' C22' . . . . -165.1(18) ?
C19' N4' C21' C22' . . . . 72(2) ?
C21 N4 C23 C24 . . . . -70.8(11) ?
C19 N4 C23 C24 . . . . 54.5(11) ?
C21' N4' C23' C24' . . . . -56.7(19) ?
C19' N4' C23' C24' . . . . 66.0(18) ?
C29 N5 C25 C26 . . . . -51.7(7) ?
C27 N5 C25 C26 . . . . 178.7(5) ?
C27' N5' C25' C26' . . . . -60(2) ?
C29' N5' C25' C26' . . . . -173.2(18) ?
C29 N5 C27 C28 . . . . -64.7(6) ?
C25 N5 C27 C28 . . . . 64.4(6) ?
C29' N5' C27' C28' . . . . -62.7(17) ?
C25' N5' C27' C28' . . . . -174.9(14) ?
C25 N5 C29 C30 . . . . 178.4(5) ?
C27 N5 C29 C30 . . . . -53.6(7) ?
C27' N5' C29' C30' . . . . -177.2(18) ?
C25' N5' C29' C30' . . . . -64(2) ?
C35 N7 C31 C32 . . . . -168.2(4) ?
C33 N7 C31 C32 . . . . -43.6(6) ?
C31 N7 C33 C34 . . . . -168.8(4) ?
C35 N7 C33 C34 . . . . -43.9(5) ?
C31 N7 C35 C36 . . . . -42.9(6) ?
C33 N7 C35 C36 . . . . -168.9(4) ?
C39 N6 C37 C38 . . . . 169.9(3) ?
C41 N6 C37 C38 . . . . -66.6(4) ?
C41 N6 C39 C40 . . . . 170.3(4) ?
C37 N6 C39 C40 . . . . -66.0(5) ?
C39 N6 C41 C42 . . . . -60.5(5) ?
C37 N6 C41 C42 . . . . 174.9(4) ?
C45 N8 C43 C44 . . . . -176.4(4) ?
C47 N8 C43 C44 . . . . 57.8(5) ?
C43 N8 C45 C46 . . . . 72.9(5) ?
C47 N8 C45 C46 . . . . -160.4(4) ?
C43 N8 C47 C48 . . . . 56.8(5) ?
C45 N8 C47 C48 . . . . -69.5(4) ?
